data_7025306
loop_
_publ_author_name
'Langley, Stuart K.'
'Moubaraki, Boujemaa'
'Berry, Kevin J.'
'Murray, Keith S.'

_publ_section_title
;
 Supertetrahedral icosanuclear and ring-like decanuclear mixed valent
 manganese(ii/iii) triethanolamine clusters
;
_journal_issue 20
_journal_name_full 'Dalton Transactions'
_journal_page_first 4848
_journal_paper_doi 10.1039/b926795f
_journal_volume 39
_journal_year 2010
_chemical_formula_sum 'C122 H146 F8 Mn10 N10 O30'
_chemical_formula_weight 2933.91
_chemical_name_systematic
;
?
;
_space_group_IT_number 2
_symmetry_cell_setting triclinic
_symmetry_space_group_name_Hall '-P 1'
_symmetry_space_group_name_H-M 'P -1'
_atom_sites_solution_hydrogens geom
_atom_sites_solution_primary direct
_atom_sites_solution_secondary difmap
_cell_angle_alpha 64.6900(10)
_cell_angle_beta 89.4620(10)
_cell_angle_gamma 77.6340(10)
_cell_formula_units_Z 2
_cell_length_a 14.6314(4)
_cell_length_b 20.7821(5)
_cell_length_c 24.1056(6)
_cell_measurement_reflns_used 9958
_cell_measurement_temperature 123(2)
_cell_measurement_theta_max 30.21
_cell_measurement_theta_min 2.12
_cell_volume 6444.4(3)
_computing_cell_refinement 'Bruker Apex2 V2.0'
_computing_data_collection 'Bruker Apex2 V2.0'
_computing_data_reduction 'Bruker Apex2 V2.0'
_computing_molecular_graphics X-SEED
_computing_publication_material 'XCIF V6.12 (BrukerAXS, 2001).'
_computing_structure_refinement X-SEED
_computing_structure_solution 'SHELXS-97 (Sheldrick, 1990)'
_diffrn_ambient_temperature 123(2)
_diffrn_measured_fraction_theta_full 0.986
_diffrn_measured_fraction_theta_max 0.986
_diffrn_measurement_device_type 'APEX X8 Apex CCD'
_diffrn_measurement_method 'scans in phi and omega'
_diffrn_radiation_monochromator graphite
_diffrn_radiation_source 'fine-focus sealed tube'
_diffrn_radiation_type MoK\a
_diffrn_radiation_wavelength 0.71073
_diffrn_reflns_av_R_equivalents 0.0425
_diffrn_reflns_av_sigmaI/netI 0.0808
_diffrn_reflns_limit_h_max 19
_diffrn_reflns_limit_h_min -19
_diffrn_reflns_limit_k_max 27
_diffrn_reflns_limit_k_min -27
_diffrn_reflns_limit_l_max 32
_diffrn_reflns_limit_l_min -32
_diffrn_reflns_number 75033
_diffrn_reflns_theta_full 28.28
_diffrn_reflns_theta_max 28.28
_diffrn_reflns_theta_min 1.88
_diffrn_standards_decay_% 0
_diffrn_standards_interval_count 0
_diffrn_standards_interval_time 0
_diffrn_standards_number 0
_exptl_absorpt_coefficient_mu 1.033
_exptl_absorpt_correction_T_max 0.950
_exptl_absorpt_correction_T_min 0.668
_exptl_absorpt_correction_type multi-scan
_exptl_absorpt_process_details SADABS
_exptl_crystal_colour brown
_exptl_crystal_density_diffrn 1.508
_exptl_crystal_density_method 'not measured'
_exptl_crystal_description plate
_exptl_crystal_F_000 3004
_exptl_crystal_size_max 0.4
_exptl_crystal_size_mid 0.4
_exptl_crystal_size_min 0.05
_refine_diff_density_max 1.455
_refine_diff_density_min -1.801
_refine_diff_density_rms 0.123
_refine_ls_extinction_method none
_refine_ls_goodness_of_fit_ref 1.077
_refine_ls_hydrogen_treatment constr
_refine_ls_matrix_type fullcycle
_refine_ls_number_parameters 1751
_refine_ls_number_reflns 31565
_refine_ls_number_restraints 546
_refine_ls_restrained_S_all 1.078
_refine_ls_R_factor_all 0.0972
_refine_ls_R_factor_gt 0.0577
_refine_ls_shift/su_max 0.001
_refine_ls_shift/su_mean 0.000
_refine_ls_structure_factor_coef Fsqd
_refine_ls_weighting_details 'calc w=1/[\s^2^(Fo^2^)+(0.0898P)^2^+3.3538P] where P=(Fo^2^+2Fc^2^)/3'
_refine_ls_weighting_scheme calc
_refine_ls_wR_factor_gt 0.1567
_refine_ls_wR_factor_ref 0.1786
_reflns_number_gt 20982
_reflns_number_total 31565
_reflns_threshold_expression >2sigma(I)
_cod_data_source_file b926795f.txt
_cod_data_source_block 2
_cod_depositor_comments
;
The following automatic conversions were performed:

'_symmetry_cell_setting' value 'Triclinic' changed to 'triclinic'
according to /home/saulius/struct/CIF-dictionaries/cif_core.dic
dictionary named 'cif_core.dic' version 2.4.2 from 2011-04-26.

Automatic conversion script
Id: cif_fix_values 1891 2012-01-12 08:04:46Z andrius 
;
_cod_original_sg_symbol_H-M P-1
_cod_database_code 7025306

loop_
_symmetry_equiv_pos_as_xyz
'x, y, z'
'-x, -y, -z'

loop_
_atom_site_label
_atom_site_type_symbol
_atom_site_fract_x
_atom_site_fract_y
_atom_site_fract_z
_atom_site_U_iso_or_equiv
_atom_site_adp_type
_atom_site_occupancy
_atom_site_symmetry_multiplicity
_atom_site_calc_flag
_atom_site_refinement_flags
_atom_site_disorder_assembly
_atom_site_disorder_group
Mn1 Mn -0.10445(4) 1.20114(3) -0.01579(3) 0.01554(13) Uani 1 1 d . . .
Mn2 Mn 0.03036(4) 1.06456(3) 0.10005(2) 0.01394(12) Uani 1 1 d . . .
Mn3 Mn 0.17247(4) 0.91649(3) 0.19107(3) 0.01598(13) Uani 1 1 d . . .
Mn4 Mn 0.17833(4) 0.79485(3) 0.14433(3) 0.01609(13) Uani 1 1 d . . .
Mn5 Mn 0.05913(4) 1.06507(3) -0.03771(2) 0.01349(12) Uani 1 1 d . . .
Mn6 Mn 0.33052(4) 0.08066(3) 0.63468(3) 0.01648(13) Uani 1 1 d . . .
Mn7 Mn 0.32288(4) 0.20217(3) 0.49812(3) 0.01538(13) Uani 1 1 d . B .
Mn8 Mn 0.39628(4) 0.20160(3) 0.37058(2) 0.01521(12) Uani 1 1 d . B .
Mn9 Mn 0.52791(4) 0.06697(3) 0.35128(3) 0.01562(13) Uani 1 1 d . . .
Mn10 Mn 0.56070(4) 0.06414(3) 0.48955(2) 0.01335(12) Uani 1 1 d . . .
F1 F -0.05757(14) 1.15380(11) -0.08045(9) 0.0171(4) Uani 1 1 d . . .
F2 F 0.02456(14) 0.99960(11) 0.05203(9) 0.0148(4) Uani 1 1 d . . .
F3 F 0.16120(14) 1.02530(11) 0.11849(10) 0.0180(5) Uani 1 1 d . . .
F4 F 0.20989(14) 0.89128(11) 0.11395(9) 0.0182(5) Uani 1 1 d . . .
F5 F 0.65835(15) 0.02723(11) 0.36007(10) 0.0187(5) Uani 1 1 d . . .
F6 F 0.44383(14) 0.15280(11) 0.46912(9) 0.0171(4) Uani 1 1 d . . .
F7 F 0.29206(15) 0.10662(11) 0.53956(10) 0.0183(5) Uani 1 1 d . . .
F8 F 0.47752(14) -0.00139(11) 0.55287(9) 0.0165(4) Uani 1 1 d . . .
O1 O -0.09655(17) 1.10794(14) 0.07256(12) 0.0177(5) Uani 1 1 d . . .
O2 O -0.0677(2) 1.26214(15) 0.03804(13) 0.0256(6) Uani 1 1 d . . .
O3 O -0.0800(2) 1.30139(14) -0.09087(12) 0.0243(6) Uani 1 1 d . . .
O4 O -0.22431(18) 1.22186(15) -0.07886(13) 0.0226(6) Uani 1 1 d . . .
O5 O 0.04814(17) 1.13592(13) 0.01924(11) 0.0159(5) Uani 1 1 d . . .
O6 O 0.0308(2) 1.14364(14) 0.13941(13) 0.0247(6) Uani 1 1 d . . .
O7 O 0.1300(2) 1.09816(16) 0.22461(14) 0.0374(8) Uani 1 1 d . . .
O8 O 0.01847(18) 0.98120(13) 0.17326(11) 0.0181(5) Uani 1 1 d . . .
O9 O 0.2318(2) 0.96908(14) 0.24152(12) 0.0250(6) Uani 1 1 d . . .
O10 O 0.31139(18) 0.83487(14) 0.23147(12) 0.0215(6) Uani 1 1 d . . .
O11 O 0.12052(18) 0.82070(13) 0.20432(11) 0.0184(6) Uani 1 1 d . . .
O12 O 0.30752(19) 0.74908(14) 0.19900(12) 0.0220(6) Uani 1 1 d . . .
O13 O 0.1304(2) 0.70244(14) 0.17767(12) 0.0233(6) Uani 1 1 d . . .
O14 O 0.18902(17) 0.97750(14) -0.00279(12) 0.0187(6) Uani 1 1 d . . .
O15 O 0.09274(18) 1.08214(14) -0.13460(12) 0.0194(6) Uani 1 1 d . . .
O16 O 0.2784(2) 0.02460(16) 0.72648(13) 0.0288(7) Uani 1 1 d . . .
O17 O 0.38462(18) 0.17657(14) 0.57494(12) 0.0185(6) Uani 1 1 d . . .
O18 O 0.19364(19) 0.16092(14) 0.61986(13) 0.0238(6) Uani 1 1 d . . .
O19 O 0.19431(19) 0.24668(14) 0.52272(13) 0.0242(6) Uani 1 1 d . . .
O20 O 0.27562(18) 0.21720(14) 0.42104(12) 0.0218(6) Uani 1 1 d . . .
O21 O 0.3515(2) 0.30088(14) 0.46052(13) 0.0294(7) Uani 1 1 d . . .
O22 O 0.41376(19) 0.30341(14) 0.37389(13) 0.0232(6) Uani 1 1 d . . .
O23 O 0.4302(2) 0.26597(14) 0.27154(12) 0.0247(6) Uani 1 1 d . . .
O24 O 0.40093(18) 0.11077(14) 0.34849(12) 0.0193(6) Uani 1 1 d . . .
O25 O 0.54681(17) 0.13757(13) 0.37998(11) 0.0164(5) Uani 1 1 d . . .
O26 O 0.69040(17) -0.02488(13) 0.51716(12) 0.0193(6) Uani 1 1 d . . .
O27 O 0.59577(18) 0.07987(14) 0.57403(12) 0.0201(6) Uani 1 1 d . . .
O28 O 0.5283(2) 0.14852(16) 0.25476(12) 0.0289(7) Uani 1 1 d . . .
O29 O 0.6487(3) 0.1128(2) 0.20970(18) 0.0949(19) Uani 1 1 d . . .
O30 O 0.51518(18) -0.01547(14) 0.33784(12) 0.0201(6) Uani 1 1 d . . .
N1 N -0.2425(2) 1.22710(18) 0.02997(16) 0.0253(8) Uani 1 1 d . . .
N2 N 0.1091(2) 0.87588(17) 0.28858(14) 0.0213(7) Uani 1 1 d . . .
N3 N 0.1830(2) 1.12879(17) -0.06480(15) 0.0191(7) Uani 1 1 d . . .
N4 N 0.3931(3) 0.12182(18) 0.70008(15) 0.0244(8) Uani 1 1 d . . .
N5 N 0.2562(2) 0.23261(17) 0.30517(15) 0.0229(7) Uani 1 1 d . . .
N6 N 0.6855(2) 0.12601(16) 0.46753(14) 0.0171(7) Uani 1 1 d . . .
C1 C -0.1730(3) 1.1024(2) 0.10941(19) 0.0249(9) Uani 1 1 d . . .
H1A H -0.1610 1.1149 0.1426 0.030 Uiso 1 1 calc R . .
H1B H -0.1814 1.0527 0.1273 0.030 Uiso 1 1 calc R . .
C2 C -0.2608(3) 1.1549(2) 0.0686(2) 0.0297(10) Uani 1 1 d . . .
H2A H -0.2815 1.1350 0.0424 0.036 Uiso 1 1 calc R . .
H2B H -0.3107 1.1602 0.0942 0.036 Uiso 1 1 calc R . .
C3 C -0.1527(3) 1.3092(2) 0.0412(2) 0.0367(11) Uani 1 1 d . . .
H3A H -0.1751 1.3480 0.0004 0.044 Uiso 1 1 calc R . .
H3B H -0.1403 1.3314 0.0676 0.044 Uiso 1 1 calc R . .
C4 C -0.2277(3) 1.2662(3) 0.0666(2) 0.0352(11) Uani 1 1 d . . .
H4A H -0.2085 1.2312 0.1091 0.042 Uiso 1 1 calc R . .
H4B H -0.2862 1.2994 0.0654 0.042 Uiso 1 1 calc R . .
C5 C -0.3179(3) 1.2722(3) -0.0202(2) 0.0327(10) Uani 1 1 d . . .
H5A H -0.3096 1.3219 -0.0402 0.039 Uiso 1 1 calc R . .
H5B H -0.3781 1.2735 -0.0031 0.039 Uiso 1 1 calc R . .
C6 C -0.3173(3) 1.2421(2) -0.0671(2) 0.0280(9) Uani 1 1 d . . .
H6A H -0.3449 1.1999 -0.0515 0.034 Uiso 1 1 calc R . .
H6B H -0.3540 1.2789 -0.1049 0.034 Uiso 1 1 calc R . .
C7 C 0.1206(3) 1.1747(2) 0.01131(18) 0.0200(8) Uani 1 1 d . . .
H7A H 0.1727 1.1446 0.0425 0.024 Uiso 1 1 calc R . .
H7B H 0.0968 1.2191 0.0162 0.024 Uiso 1 1 calc R . .
C8 C 0.1543(3) 1.1938(2) -0.05237(18) 0.0204(8) Uani 1 1 d . . .
H8A H 0.1043 1.2293 -0.0831 0.024 Uiso 1 1 calc R . .
H8B H 0.2072 1.2162 -0.0560 0.024 Uiso 1 1 calc R . .
C9 C 0.2666(3) 1.0763(2) -0.0251(2) 0.0250(9) Uani 1 1 d . . .
H9A H 0.2633 1.0734 0.0161 0.030 Uiso 1 1 calc R . .
H9B H 0.3225 1.0932 -0.0411 0.030 Uiso 1 1 calc R . .
C10 C 0.2736(3) 1.0008(2) -0.0222(2) 0.0238(9) Uani 1 1 d . . .
H10A H 0.2840 1.0024 -0.0625 0.029 Uiso 1 1 calc R . .
H10B H 0.3264 0.9661 0.0065 0.029 Uiso 1 1 calc R . .
C11 C 0.1954(3) 1.1526(2) -0.13099(18) 0.0235(9) Uani 1 1 d . . .
H11A H 0.2490 1.1194 -0.1359 0.028 Uiso 1 1 calc R . .
H11B H 0.2080 1.2011 -0.1483 0.028 Uiso 1 1 calc R . .
C12 C 0.1093(3) 1.1542(2) -0.16503(18) 0.0211(8) Uani 1 1 d . . .
H12A H 0.0561 1.1901 -0.1635 0.025 Uiso 1 1 calc R . .
H12B H 0.1193 1.1663 -0.2078 0.025 Uiso 1 1 calc R . .
C13 C 0.0678(3) 1.1464(2) 0.18544(19) 0.0268(9) Uani 1 1 d . . .
C14 C 0.0280(3) 1.2168(2) 0.1909(2) 0.0341(11) Uani 1 1 d . . .
C15 C 0.0460(4) 1.2818(2) 0.1472(2) 0.0513(16) Uani 1 1 d . . .
H15 H 0.0842 1.2818 0.1162 0.062 Uiso 1 1 calc R . .
C16 C 0.0062(5) 1.3467(3) 0.1506(3) 0.064(2) Uani 1 1 d . . .
H16 H 0.0179 1.3903 0.1215 0.077 Uiso 1 1 calc R . .
C17 C -0.0491(4) 1.3478(3) 0.1952(3) 0.0597(18) Uani 1 1 d . . .
H17 H -0.0752 1.3919 0.1967 0.072 Uiso 1 1 calc R . .
C18 C -0.0674(4) 1.2832(3) 0.2391(3) 0.0537(16) Uani 1 1 d . . .
H18 H -0.1064 1.2845 0.2695 0.064 Uiso 1 1 calc R . .
C19 C -0.0282(3) 1.2164(3) 0.2382(2) 0.0361(11) Uani 1 1 d . . .
C20 C -0.0500(3) 1.1471(3) 0.2850(3) 0.0409(13) Uani 1 1 d . . .
C21 C -0.1274(5) 1.1258(5) 0.2757(3) 0.086(3) Uani 1 1 d . . .
H21 H -0.1681 1.1553 0.2403 0.103 Uiso 1 1 calc R . .
C22 C -0.1473(6) 1.0613(6) 0.3176(4) 0.116(4) Uani 1 1 d U . .
H22 H -0.2008 1.0481 0.3097 0.139 Uiso 1 1 calc R . .
C23 C -0.0936(5) 1.0194(4) 0.3672(4) 0.096(3) Uani 1 1 d U . .
H23 H -0.1087 0.9763 0.3948 0.115 Uiso 1 1 calc R . .
C24 C -0.0134(4) 1.0372(3) 0.3802(4) 0.103(3) Uani 1 1 d U . .
H24 H 0.0255 1.0074 0.4164 0.123 Uiso 1 1 calc R . .
C25 C 0.0067(4) 1.1018(3) 0.3369(4) 0.082(3) Uani 1 1 d . . .
H25 H 0.0615 1.1141 0.3441 0.098 Uiso 1 1 calc R . .
C26 C -0.0200(3) 0.9813(2) 0.22819(17) 0.0210(8) Uani 1 1 d . . .
H26A H -0.0878 0.9988 0.2210 0.025 Uiso 1 1 calc R . .
H26B H 0.0054 1.0132 0.2404 0.025 Uiso 1 1 calc R . .
C27 C 0.0059(3) 0.9037(2) 0.27827(18) 0.0225(8) Uani 1 1 d . . .
H27A H -0.0187 0.9022 0.3162 0.027 Uiso 1 1 calc R . .
H27B H -0.0222 0.8725 0.2665 0.027 Uiso 1 1 calc R . .
C28 C 0.2424(3) 0.9222(2) 0.30638(19) 0.0282(10) Uani 1 1 d . . .
H28A H 0.2634 0.9465 0.3287 0.034 Uiso 1 1 calc R . .
H28B H 0.2895 0.8776 0.3151 0.034 Uiso 1 1 calc R . .
C29 C 0.1501(3) 0.9034(2) 0.32773(19) 0.0291(10) Uani 1 1 d . . .
H29A H 0.1601 0.8664 0.3702 0.035 Uiso 1 1 calc R . .
H29B H 0.1064 0.9467 0.3261 0.035 Uiso 1 1 calc R . .
C30 C 0.1370(3) 0.7958(2) 0.31200(18) 0.0252(9) Uani 1 1 d . . .
H30A H 0.1069 0.7733 0.3493 0.030 Uiso 1 1 calc R . .
H30B H 0.2045 0.7796 0.3224 0.030 Uiso 1 1 calc R . .
C31 C 0.1099(3) 0.7712(2) 0.26480(17) 0.0234(9) Uani 1 1 d . . .
H31A H 0.1490 0.7232 0.2739 0.028 Uiso 1 1 calc R . .
H31B H 0.0450 0.7671 0.2677 0.028 Uiso 1 1 calc R . .
C32 C 0.0954(3) 0.6735(2) 0.14811(18) 0.0227(9) Uani 1 1 d . . .
C33 C 0.0659(3) 0.6042(2) 0.1877(2) 0.0327(11) Uani 1 1 d . . .
C34 C -0.0062(4) 0.6083(3) 0.2246(2) 0.0442(13) Uani 1 1 d . . .
H34 H -0.0324 0.6528 0.2254 0.053 Uiso 1 1 calc R . .
C35 C -0.0401(5) 0.5469(3) 0.2604(3) 0.0635(18) Uani 1 1 d . . .
H35 H -0.0884 0.5497 0.2852 0.076 Uiso 1 1 calc R . .
C36 C 0.0006(5) 0.4809(3) 0.2581(3) 0.0652(19) Uani 1 1 d . . .
H36 H -0.0204 0.4390 0.2820 0.078 Uiso 1 1 calc R . .
C37 C 0.0702(4) 0.4771(3) 0.2213(2) 0.0512(15) Uani 1 1 d . . .
H37 H 0.0952 0.4327 0.2201 0.061 Uiso 1 1 calc R . .
C38 C 0.1056(4) 0.5378(2) 0.1853(2) 0.0381(12) Uani 1 1 d . . .
C39 C 0.1856(4) 0.5298(2) 0.1504(2) 0.0446(13) Uani 1 1 d . . .
C40 C 0.2648(4) 0.5527(3) 0.1559(3) 0.0500(14) Uani 1 1 d . . .
H40 H 0.2668 0.5748 0.1820 0.060 Uiso 1 1 calc R . .
C41 C 0.3413(5) 0.5439(3) 0.1242(3) 0.0663(18) Uani 1 1 d . . .
H41 H 0.3940 0.5600 0.1292 0.080 Uiso 1 1 calc R . .
C42 C 0.3404(5) 0.5117(3) 0.0852(3) 0.076(2) Uani 1 1 d . . .
H42 H 0.3918 0.5064 0.0632 0.091 Uiso 1 1 calc R . .
C43 C 0.2643(6) 0.4877(3) 0.0789(4) 0.091(3) Uani 1 1 d . . .
H43 H 0.2642 0.4656 0.0526 0.109 Uiso 1 1 calc R . .
C44 C 0.1846(5) 0.4952(3) 0.1113(3) 0.0655(18) Uani 1 1 d . . .
H44 H 0.1330 0.4777 0.1070 0.079 Uiso 1 1 calc R . .
C45 C 0.3436(3) 0.7752(2) 0.22936(18) 0.0211(8) Uani 1 1 d . . .
C46 C 0.4332(3) 0.7272(2) 0.2696(2) 0.0315(11) Uani 1 1 d . . .
C47 C 0.4288(4) 0.7016(2) 0.3337(2) 0.0427(13) Uani 1 1 d . . .
H47 H 0.3749 0.7189 0.3487 0.051 Uiso 1 1 calc R . .
C48 C 0.5033(5) 0.6511(3) 0.3749(3) 0.0637(19) Uani 1 1 d . . .
H48 H 0.4999 0.6342 0.4172 0.076 Uiso 1 1 calc R . .
C49 C 0.5818(5) 0.6266(3) 0.3521(3) 0.071(2) Uani 1 1 d . . .
H49 H 0.6316 0.5918 0.3794 0.085 Uiso 1 1 calc R . .
C50 C 0.5892(4) 0.6518(3) 0.2901(3) 0.0640(19) Uani 1 1 d . . .
H50 H 0.6442 0.6348 0.2760 0.077 Uiso 1 1 calc R . .
C51 C 0.5138(3) 0.7037(3) 0.2473(3) 0.0456(14) Uani 1 1 d . . .
C52 C 0.5263(4) 0.7325(4) 0.1817(3) 0.0569(15) Uani 1 1 d U . .
C53 C 0.5635(5) 0.6879(5) 0.1530(4) 0.099(3) Uani 1 1 d U . .
H53 H 0.5787 0.6375 0.1767 0.118 Uiso 1 1 calc R . .
C54 C 0.5779(6) 0.7135(8) 0.0943(5) 0.141(4) Uani 1 1 d U . .
H54 H 0.6022 0.6807 0.0781 0.169 Uiso 1 1 calc R . .
C55 C 0.5586(5) 0.7858(7) 0.0569(4) 0.127(4) Uani 1 1 d U . .
H55 H 0.5704 0.8025 0.0157 0.152 Uiso 1 1 calc R . .
C56 C 0.5190(5) 0.8378(6) 0.0817(3) 0.104(3) Uani 1 1 d U . .
H56 H 0.5045 0.8881 0.0573 0.125 Uiso 1 1 calc R . .
C57 C 0.5042(4) 0.8072(4) 0.1448(3) 0.0632(16) Uani 1 1 d U . .
H57 H 0.4786 0.8384 0.1622 0.076 Uiso 1 1 calc R . .
C58 C 0.1613(3) 0.2208(2) 0.57505(19) 0.0236(9) Uani 1 1 d . B .
C59 C 0.0765(3) 0.2722(2) 0.5826(2) 0.0308(10) Uani 1 1 d . . .
C60 C 0.0849(4) 0.2941(2) 0.6284(2) 0.0401(12) Uani 1 1 d . B .
H60 H 0.1381 0.2725 0.6564 0.048 Uiso 1 1 calc R . .
C61 C 0.0152(4) 0.3479(3) 0.6333(3) 0.0537(16) Uani 1 1 d . . .
H61 H 0.0220 0.3626 0.6642 0.064 Uiso 1 1 calc R B .
C62 C -0.0640(4) 0.3792(3) 0.5923(3) 0.0635(19) Uani 1 1 d . B .
H62 H -0.1110 0.4154 0.5951 0.076 Uiso 1 1 calc R . .
C63 C -0.0731(4) 0.3573(3) 0.5479(3) 0.0563(17) Uani 1 1 d . . .
H63 H -0.1268 0.3796 0.5202 0.068 Uiso 1 1 calc R B .
C64 C -0.0056(3) 0.3026(2) 0.5414(2) 0.0376(12) Uani 1 1 d . B .
C65 C -0.0228(3) 0.2764(3) 0.4954(2) 0.0382(12) Uani 1 1 d . . .
C66 C -0.0623(3) 0.3255(3) 0.4353(2) 0.0445(13) Uani 1 1 d . B .
H66 H -0.0728 0.3757 0.4227 0.053 Uiso 1 1 calc R . .
C67 C -0.0856(4) 0.2985(3) 0.3949(3) 0.0554(15) Uani 1 1 d . . .
H67 H -0.1127 0.3312 0.3554 0.066 Uiso 1 1 calc R B .
C68 C -0.0696(4) 0.2253(3) 0.4120(3) 0.0570(16) Uani 1 1 d . B .
H68 H -0.0851 0.2082 0.3843 0.068 Uiso 1 1 calc R . .
C69 C -0.0296(4) 0.1761(3) 0.4715(3) 0.0501(14) Uani 1 1 d . . .
H69 H -0.0186 0.1260 0.4835 0.060 Uiso 1 1 calc R B .
C70 C -0.0067(3) 0.2012(3) 0.5122(2) 0.0402(12) Uani 1 1 d . B .
H70 H 0.0200 0.1679 0.5517 0.048 Uiso 1 1 calc R . .
C71 C 0.4015(3) 0.2242(2) 0.59892(19) 0.0251(9) Uani 1 1 d . B .
H71A H 0.3668 0.2736 0.5726 0.030 Uiso 1 1 calc R . .
H71B H 0.4679 0.2239 0.5992 0.030 Uiso 1 1 calc R . .
C72 C 0.3721(3) 0.2016(2) 0.66443(18) 0.0225(9) Uani 1 1 d . B .
H72A H 0.4049 0.2223 0.6852 0.027 Uiso 1 1 calc R . .
H72B H 0.3052 0.2213 0.6625 0.027 Uiso 1 1 calc R . .
C73 C 0.4957(3) 0.0902(2) 0.7125(2) 0.0333(11) Uani 1 1 d . . .
H73A H 0.5178 0.0898 0.7504 0.040 Uiso 1 1 calc R . .
H73B H 0.5273 0.1208 0.6794 0.040 Uiso 1 1 calc R . .
C74 C 0.3443(5) 0.1003(3) 0.7559(2) 0.0617(19) Uani 1 1 d . B .
H74A H 0.3874 0.0613 0.7896 0.074 Uiso 1 1 calc R A 3
H74B H 0.3276 0.1416 0.7659 0.074 Uiso 1 1 calc R A 3
C75 C 0.2632(6) 0.0766(4) 0.7523(3) 0.0191(18) Uani 0.50 1 d P B 3
H75A H 0.2135 0.1185 0.7269 0.023 Uiso 0.50 1 calc PR B 3
H75B H 0.2427 0.0543 0.7932 0.023 Uiso 0.50 1 calc PR B 3
C76 C 0.3767(3) 0.3329(2) 0.40638(19) 0.0222(8) Uani 1 1 d . B .
C77 C 0.3514(3) 0.4152(2) 0.37812(18) 0.0239(9) Uani 1 1 d . . .
C78 C 0.2607(4) 0.4510(3) 0.3501(2) 0.0389(12) Uani 1 1 d . B .
H78 H 0.2168 0.4236 0.3529 0.047 Uiso 1 1 calc R . .
C79 C 0.2341(4) 0.5263(3) 0.3184(2) 0.0446(13) Uani 1 1 d . . .
H79 H 0.1728 0.5492 0.3007 0.054 Uiso 1 1 calc R B .
C80 C 0.2978(4) 0.5663(3) 0.3132(2) 0.0491(14) Uani 1 1 d . B .
H80 H 0.2806 0.6170 0.2911 0.059 Uiso 1 1 calc R . .
C81 C 0.3865(4) 0.5331(3) 0.3399(3) 0.0637(18) Uani 1 1 d . . .
H81 H 0.4298 0.5617 0.3347 0.076 Uiso 1 1 calc R B .
C82 C 0.4161(4) 0.4563(2) 0.3754(3) 0.0494(15) Uani 1 1 d D B .
C89 C 0.1822(3) 0.2422(2) 0.39498(19) 0.0269(9) Uani 1 1 d . B .
H89A H 0.1483 0.2784 0.4077 0.032 Uiso 1 1 calc R . .
H89B H 0.1513 0.2018 0.4087 0.032 Uiso 1 1 calc R . .
C90 C 0.1824(3) 0.2758(2) 0.32540(19) 0.0291(10) Uani 1 1 d . B .
H90A H 0.1217 0.2793 0.3071 0.035 Uiso 1 1 calc R . .
H90B H 0.1920 0.3250 0.3109 0.035 Uiso 1 1 calc R . .
C91 C 0.2369(3) 0.1606(2) 0.3187(2) 0.0258(9) Uani 1 1 d . B .
H91A H 0.1870 0.1669 0.2894 0.031 Uiso 1 1 calc R . .
H91B H 0.2158 0.1403 0.3597 0.031 Uiso 1 1 calc R . .
C92 C 0.3243(3) 0.1074(2) 0.3153(2) 0.0270(9) Uani 1 1 d . B .
H92A H 0.3145 0.0581 0.3331 0.032 Uiso 1 1 calc R . .
H92B H 0.3369 0.1208 0.2727 0.032 Uiso 1 1 calc R . .
C93 C 0.3464(3) 0.3139(2) 0.2342(2) 0.0332(10) Uani 1 1 d . B .
H93A H 0.3223 0.3508 0.2486 0.040 Uiso 1 1 calc R C 7
H93B H 0.3607 0.3386 0.1919 0.040 Uiso 1 1 calc R C 7
C94 C 0.2651(5) 0.2716(4) 0.2411(3) 0.0236(14) Uani 0.687(4) 1 d P B 8
H94A H 0.2063 0.3061 0.2205 0.028 Uiso 0.687(4) 1 calc PR B 8
H94B H 0.2806 0.2379 0.2226 0.028 Uiso 0.687(4) 1 calc PR B 8
C95 C 0.6562(3) 0.1926(2) 0.40877(17) 0.0188(8) Uani 1 1 d . B .
H95A H 0.7093 0.2147 0.3953 0.023 Uiso 1 1 calc R . .
H95B H 0.6074 0.2277 0.4154 0.023 Uiso 1 1 calc R . .
C96 C 0.6198(3) 0.1762(2) 0.35873(17) 0.0181(8) Uani 1 1 d . B .
H96A H 0.5955 0.2216 0.3223 0.022 Uiso 1 1 calc R . .
H96B H 0.6708 0.1468 0.3477 0.022 Uiso 1 1 calc R . .
C97 C 0.7676(3) 0.0737(2) 0.46344(19) 0.0222(8) Uani 1 1 d . B .
H97A H 0.8241 0.0904 0.4653 0.027 Uiso 1 1 calc R . .
H97B H 0.7616 0.0718 0.4242 0.027 Uiso 1 1 calc R . .
C98 C 0.7763(3) -0.0018(2) 0.51511(19) 0.0218(8) Uani 1 1 d . B .
H98A H 0.8269 -0.0361 0.5090 0.026 Uiso 1 1 calc R . .
H98B H 0.7914 -0.0014 0.5541 0.026 Uiso 1 1 calc R . .
C99 C 0.7019(3) 0.1471(2) 0.51753(18) 0.0191(8) Uani 1 1 d . B .
H99A H 0.7183 0.1942 0.5002 0.023 Uiso 1 1 calc R . .
H99B H 0.7540 0.1113 0.5463 0.023 Uiso 1 1 calc R . .
C100 C 0.6154(3) 0.1512(2) 0.55073(18) 0.0200(8) Uani 1 1 d . B .
H10C H 0.6263 0.1635 0.5843 0.024 Uiso 1 1 calc R . .
H10D H 0.5632 0.1880 0.5228 0.024 Uiso 1 1 calc R . .
C101 C 0.5808(5) 0.1606(3) 0.2117(3) 0.072(2) Uani 1 1 d D B .
C115 C 0.4791(3) -0.0135(2) 0.28200(19) 0.0315(10) Uani 1 1 d . . .
H11C H 0.5065 0.0186 0.2471 0.038 Uiso 1 1 calc R . .
H11D H 0.4115 0.0048 0.2758 0.038 Uiso 1 1 calc R . .
C1' C 0.5962(7) 0.2458(3) 0.1774(4) 0.033(3) Uani 0.313(4) 1 d PGDU B 5
C2' C 0.6658(6) 0.2755(5) 0.1894(4) 0.037(3) Uani 0.313(4) 1 d PGU B 5
H2' H 0.7112 0.2469 0.2225 0.044 Uiso 0.313(4) 1 calc PR B 5
C3' C 0.6677(7) 0.3478(5) 0.1520(5) 0.055(4) Uani 0.313(4) 1 d PGU B 5
H3' H 0.7143 0.3677 0.1601 0.066 Uiso 0.313(4) 1 calc PR B 5
C4' C 0.5998(8) 0.3905(3) 0.1026(4) 0.059(5) Uani 0.313(4) 1 d PGU B 5
H4' H 0.6011 0.4389 0.0777 0.071 Uiso 0.313(4) 1 calc PR B 5
C5' C 0.5302(7) 0.3609(4) 0.0906(4) 0.033(5) Uiso 0.313(4) 1 d PGU B 5
H5' H 0.4848 0.3894 0.0575 0.039 Uiso 0.313(4) 1 calc PR B 5
C6' C 0.5283(6) 0.2885(5) 0.1280(4) 0.035(3) Uani 0.313(4) 1 d PGU B 5
C7' C 0.4523(6) 0.2640(6) 0.1124(5) 0.038(3) Uani 0.313(4) 1 d PGU B 5
C8' C 0.3640(7) 0.3115(5) 0.0926(5) 0.054(4) Uani 0.313(4) 1 d PGU B 5
H8' H 0.3560 0.3598 0.0864 0.065 Uiso 0.313(4) 1 calc PR B 5
C9' C 0.2878(6) 0.2867(7) 0.0822(6) 0.069(5) Uani 0.313(4) 1 d PGU B 5
H9' H 0.2288 0.3185 0.0690 0.083 Uiso 0.313(4) 1 calc PR B 5
C10' C 0.2999(7) 0.2145(7) 0.0915(6) 0.078(6) Uani 0.313(4) 1 d PGU B 5
H10' H 0.2489 0.1980 0.0846 0.094 Uiso 0.313(4) 1 calc PR B 5
C11' C 0.3882(8) 0.1671(5) 0.1113(5) 0.059(5) Uani 0.313(4) 1 d PGU B 5
H11' H 0.3962 0.1187 0.1176 0.070 Uiso 0.313(4) 1 calc PR B 5
C12' C 0.4644(6) 0.1918(5) 0.1218(5) 0.043(4) Uani 0.313(4) 1 d PGU B 5
H12' H 0.5234 0.1600 0.1350 0.052 Uiso 0.313(4) 1 calc PR B 5
C13' C 0.4875(6) 0.4328(5) 0.4347(4) 0.043(6) Uani 0.245(6) 1 d PGD B 1
C14' C 0.5588(6) 0.3749(5) 0.4377(5) 0.066(9) Uani 0.245(6) 1 d PGU B 1
H14' H 0.5501 0.3485 0.4160 0.079 Uiso 0.245(6) 1 calc PR B 1
C15' C 0.6430(7) 0.3563(8) 0.4731(8) 0.074(9) Uani 0.245(6) 1 d PGU B 1
H15' H 0.6907 0.3175 0.4751 0.089 Uiso 0.245(6) 1 calc PR B 1
C16' C 0.6560(8) 0.3957(7) 0.5055(7) 0.086(9) Uani 0.245(6) 1 d PGU B 1
H16' H 0.7124 0.3832 0.5292 0.103 Uiso 0.245(6) 1 calc PR B 1
C17' C 0.5848(8) 0.4536(6) 0.5025(5) 0.073(8) Uani 0.245(6) 1 d PGU B 1
H17' H 0.5935 0.4799 0.5242 0.088 Uiso 0.245(6) 1 calc PR B 1
C18' C 0.5005(8) 0.4722(7) 0.4671(6) 0.059(7) Uani 0.245(6) 1 d PGU B 1
H18' H 0.4528 0.5109 0.4652 0.071 Uiso 0.245(6) 1 calc PR B 1
C75' C 0.3029(8) 0.0419(6) 0.7766(5) 0.044(3) Uani 0.50 1 d P B 4
H75C H 0.2465 0.0530 0.7954 0.052 Uiso 0.50 1 calc PR B 4
H75D H 0.3456 -0.0005 0.8079 0.052 Uiso 0.50 1 calc PR B 4
C94' C 0.2842(10) 0.2789(9) 0.2362(6) 0.0236(13) Uani 0.313(4) 1 d PG B 7
H94C H 0.3068 0.2454 0.2182 0.028 Uiso 0.313(4) 1 calc PR B 7
H94D H 0.2280 0.3133 0.2111 0.028 Uiso 0.313(4) 1 calc PR B 7
C1D C 0.5382(3) 0.22449(17) 0.15340(16) 0.0253(13) Uani 0.687(4) 1 d PGU B 6
C2D C 0.5678(3) 0.2856(2) 0.14898(18) 0.0342(17) Uani 0.687(4) 1 d PGU B 6
H2D H 0.6112 0.2813 0.1791 0.041 Uiso 0.687(4) 1 calc PR B 6
C3D C 0.5325(4) 0.35333(18) 0.0996(2) 0.051(3) Uani 0.687(4) 1 d PGU B 6
H3D H 0.5523 0.3942 0.0966 0.061 Uiso 0.687(4) 1 calc PR B 6
C4D C 0.4677(3) 0.35988(18) 0.05457(18) 0.0418(17) Uani 0.687(4) 1 d PGU B 6
H4D H 0.4441 0.4052 0.0215 0.050 Uiso 0.687(4) 1 calc PR B 6
C5D C 0.4381(3) 0.2987(2) 0.05899(17) 0.0449(18) Uani 0.687(4) 1 d PGU B 6
H5D H 0.3948 0.3031 0.0289 0.054 Uiso 0.687(4) 1 calc PR B 6
C6D C 0.4734(3) 0.23103(19) 0.10840(19) 0.0311(16) Uani 0.687(4) 1 d PGU B 6
C7D C 0.4409(3) 0.1655(2) 0.1136(2) 0.0348(17) Uani 0.687(4) 1 d PGU B 6
C8D C 0.5000(3) 0.1106(2) 0.1032(2) 0.0437(18) Uani 0.687(4) 1 d PGU B 6
H8D H 0.5607 0.1144 0.0929 0.052 Uiso 0.687(4) 1 calc PR B 6
C9D C 0.4685(3) 0.0499(2) 0.1082(2) 0.0480(19) Uani 0.687(4) 1 d PGU B 6
H9D H 0.5081 0.0132 0.1012 0.058 Uiso 0.687(4) 1 calc PR B 6
C10D C 0.3778(3) 0.0443(2) 0.1235(2) 0.051(2) Uani 0.687(4) 1 d PGU B 6
H10E H 0.3568 0.0037 0.1268 0.061 Uiso 0.687(4) 1 calc PR B 6
C11D C 0.3187(3) 0.0992(3) 0.1339(2) 0.0451(18) Uani 0.687(4) 1 d PGU B 6
H11E H 0.2580 0.0954 0.1442 0.054 Uiso 0.687(4) 1 calc PR B 6
C12D C 0.3502(3) 0.1598(2) 0.1289(2) 0.043(2) Uani 0.687(4) 1 d PGU B 6
H12D H 0.3106 0.1965 0.1359 0.052 Uiso 0.687(4) 1 calc PR B 6
C13D C 0.5146(2) 0.4210(2) 0.4023(2) 0.0374(17) Uani 0.755(6) 1 d PG B 2
C14D C 0.5288(2) 0.3674(2) 0.46291(19) 0.0386(19) Uani 0.755(6) 1 d PGU B 2
H14D H 0.4777 0.3526 0.4838 0.046 Uiso 0.755(6) 1 calc PR B 2
C15D C 0.6192(3) 0.3360(2) 0.49231(18) 0.055(2) Uani 0.755(6) 1 d PGU B 2
H15D H 0.6287 0.3001 0.5328 0.065 Uiso 0.755(6) 1 calc PR B 2
C16D C 0.6955(2) 0.3581(2) 0.4611(3) 0.071(3) Uani 0.755(6) 1 d PG B 2
H16D H 0.7561 0.3371 0.4808 0.085 Uiso 0.755(6) 1 calc PR B 2
C17D C 0.6814(2) 0.4117(3) 0.4005(3) 0.075(3) Uani 0.755(6) 1 d PG B 2
H17D H 0.7324 0.4265 0.3797 0.091 Uiso 0.755(6) 1 calc PR B 2
C18D C 0.5909(3) 0.4431(2) 0.37113(19) 0.059(2) Uani 0.755(6) 1 d PG B 2
H18D H 0.5815 0.4790 0.3306 0.071 Uiso 0.755(6) 1 calc PR B 2
N1S N 0.1704(5) 0.4701(4) 0.5892(4) 0.103(2) Uani 1 1 d . F .
N2S N 0.7063(8) 0.3636(7) 0.2659(5) 0.143(6) Uani 0.60 1 d P D 15
N3S N 0.5849(10) 0.5345(9) 0.0950(11) 0.128(8) Uani 0.40 1 d PD E 15
C1S C 0.1774(5) 0.4492(3) 0.5499(4) 0.077(2) Uani 1 1 d . . .
C2S C 0.1808(7) 0.4270(4) 0.5012(4) 0.107(3) Uani 1 1 d . F 2
H2S1 H 0.1215 0.4476 0.4766 0.160 Uiso 1 1 calc R F 2
H2S2 H 0.1934 0.3745 0.5185 0.160 Uiso 1 1 calc R F 2
H2S3 H 0.2297 0.4438 0.4760 0.160 Uiso 1 1 calc R F 2
C3S C 0.6277(8) 0.3795(5) 0.2585(4) 0.065(3) Uani 0.60 1 d P D 15
C4S C 0.5285(5) 0.4027(4) 0.2521(3) 0.0290(17) Uani 0.60 1 d P D 15
H4S1 H 0.5038 0.3716 0.2882 0.044 Uiso 0.60 1 calc PR D 15
H4S2 H 0.5036 0.4001 0.2166 0.044 Uiso 0.60 1 calc PR D 15
H4S3 H 0.5109 0.4523 0.2471 0.044 Uiso 0.60 1 calc PR D 15
C5S C 0.6530(9) 0.5000(7) 0.1001(7) 0.059(4) Uani 0.40 1 d PD E 15
C6S C 0.7417(11) 0.4535(10) 0.1028(10) 0.095(7) Uani 0.40 1 d PD E 15
H6S1 H 0.7399 0.4369 0.0715 0.142 Uiso 0.40 1 d P G 15
H6S2 H 0.7560 0.4135 0.1424 0.142 Uiso 0.40 1 d P H 15
H6S3 H 0.7892 0.4818 0.0950 0.142 Uiso 0.40 1 d P I 15
N1V N 0.2109(12) 0.3638(18) -0.0058(15) 0.296(16) Uani 0.50 1 d PDU J 14
N2V N 0.0629(16) 0.4604(10) -0.0061(9) 0.175(9) Uani 0.50 1 d PDU K 15
C2V C 0.1341(11) 0.3760(11) -0.0150(9) 0.115(6) Uani 0.50 1 d PDU J 14
C3V C 0.0465(12) 0.3913(7) -0.0489(8) 0.115(8) Uani 0.50 1 d PDU J 14
H3V1 H 0.0664 0.4059 -0.0927 0.172 Uiso 0.50 1 d P L 14
H3V2 H 0.0008 0.4251 -0.0474 0.172 Uiso 0.50 1 d P M 14
H3V3 H 0.0314 0.3439 -0.0385 0.172 Uiso 0.50 1 d P N 14
C4V C 0.0674(14) 0.4236(9) -0.0293(7) 0.093(5) Uani 0.50 1 d PDU K 15
C5V C 0.093(2) 0.3845(17) -0.0664(15) 0.200 Uiso 0.50 1 d PD K 15
H5V1 H 0.1536 0.3508 -0.0502 0.300 Uiso 0.50 1 d P O 15
H5V2 H 0.1172 0.4269 -0.1068 0.300 Uiso 0.50 1 d P P 15
H5V3 H 0.0510 0.3725 -0.0812 0.300 Uiso 0.50 1 d P Q 15
N1X N 0.5346(5) -0.0069(4) 0.0834(4) 0.110 Uiso 1 1 d D R 8
C1X C 0.4609(6) -0.0149(5) 0.1034(4) 0.110 Uiso 1 1 d D R 8
C2X C 0.3723(6) -0.0297(5) 0.1291(4) 0.110 Uiso 1 1 d D R 8
H2X1 H 0.3412 -0.0477 0.1058 0.165 Uiso 1 1 calc R R 8
H2X2 H 0.3326 0.0146 0.1271 0.165 Uiso 1 1 calc R R 8
H2X3 H 0.3850 -0.0657 0.1713 0.165 Uiso 1 1 calc R R 8

loop_
_atom_site_aniso_label
_atom_site_aniso_U_11
_atom_site_aniso_U_22
_atom_site_aniso_U_33
_atom_site_aniso_U_23
_atom_site_aniso_U_13
_atom_site_aniso_U_12
Mn1 0.0168(3) 0.0178(3) 0.0148(3) -0.0101(2) 0.0011(2) -0.0034(2)
Mn2 0.0148(3) 0.0173(3) 0.0123(3) -0.0086(2) 0.0009(2) -0.0042(2)
Mn3 0.0186(3) 0.0179(3) 0.0141(3) -0.0092(2) -0.0007(2) -0.0045(2)
Mn4 0.0184(3) 0.0180(3) 0.0152(3) -0.0104(2) -0.0007(2) -0.0037(2)
Mn5 0.0132(3) 0.0173(3) 0.0133(3) -0.0087(2) 0.0026(2) -0.0059(2)
Mn6 0.0200(3) 0.0189(3) 0.0139(3) -0.0096(2) 0.0035(2) -0.0060(2)
Mn7 0.0172(3) 0.0172(3) 0.0136(3) -0.0082(2) 0.0033(2) -0.0047(2)
Mn8 0.0178(3) 0.0175(3) 0.0110(3) -0.0071(2) 0.0000(2) -0.0036(2)
Mn9 0.0194(3) 0.0184(3) 0.0114(3) -0.0088(2) -0.0001(2) -0.0042(2)
Mn10 0.0138(3) 0.0167(3) 0.0123(3) -0.0085(2) -0.0003(2) -0.0045(2)
F1 0.0179(11) 0.0204(11) 0.0166(11) -0.0119(9) 0.0005(9) -0.0033(9)
F2 0.0166(11) 0.0191(10) 0.0120(10) -0.0089(9) 0.0016(8) -0.0062(8)
F3 0.0170(11) 0.0211(11) 0.0192(11) -0.0118(9) -0.0004(9) -0.0042(9)
F4 0.0205(12) 0.0205(11) 0.0162(11) -0.0100(9) 0.0005(9) -0.0055(9)
F5 0.0207(12) 0.0205(11) 0.0170(11) -0.0097(9) 0.0035(9) -0.0056(9)
F6 0.0172(11) 0.0212(11) 0.0125(11) -0.0078(9) -0.0006(8) -0.0023(9)
F7 0.0213(12) 0.0185(10) 0.0183(11) -0.0107(9) 0.0018(9) -0.0056(9)
F8 0.0206(11) 0.0213(11) 0.0128(10) -0.0105(9) 0.0023(8) -0.0089(9)
O1 0.0148(13) 0.0241(14) 0.0173(14) -0.0111(12) 0.0057(10) -0.0064(11)
O2 0.0293(16) 0.0257(15) 0.0264(16) -0.0184(13) -0.0019(12) -0.0005(12)
O3 0.0341(17) 0.0208(14) 0.0190(15) -0.0087(12) -0.0030(12) -0.0076(12)
O4 0.0153(14) 0.0338(15) 0.0246(15) -0.0200(13) -0.0016(11) -0.0020(12)
O5 0.0150(13) 0.0190(13) 0.0169(13) -0.0090(11) 0.0027(10) -0.0078(10)
O6 0.0310(16) 0.0264(15) 0.0224(15) -0.0168(13) -0.0028(12) -0.0044(12)
O7 0.053(2) 0.0256(16) 0.0324(18) -0.0188(14) -0.0190(15) 0.0078(14)
O8 0.0231(14) 0.0220(13) 0.0119(13) -0.0095(11) 0.0030(11) -0.0061(11)
O9 0.0347(17) 0.0235(14) 0.0178(14) -0.0100(12) -0.0074(12) -0.0062(12)
O10 0.0237(15) 0.0203(14) 0.0219(15) -0.0123(12) -0.0050(12) -0.0012(11)
O11 0.0238(15) 0.0188(13) 0.0143(13) -0.0084(11) 0.0012(11) -0.0060(11)
O12 0.0243(15) 0.0204(13) 0.0215(15) -0.0110(12) -0.0068(12) -0.0015(11)
O13 0.0375(17) 0.0192(13) 0.0143(14) -0.0067(12) -0.0023(12) -0.0103(12)
O14 0.0119(13) 0.0226(13) 0.0234(15) -0.0120(12) 0.0013(11) -0.0035(11)
O15 0.0229(15) 0.0231(14) 0.0157(14) -0.0100(12) 0.0042(11) -0.0089(11)
O16 0.0381(18) 0.0360(16) 0.0294(17) -0.0256(14) 0.0184(14) -0.0192(14)
O17 0.0253(15) 0.0228(13) 0.0148(13) -0.0126(11) 0.0051(11) -0.0109(11)
O18 0.0242(15) 0.0213(14) 0.0227(15) -0.0074(12) 0.0080(12) -0.0035(12)
O19 0.0267(16) 0.0219(14) 0.0225(15) -0.0099(12) 0.0077(12) -0.0025(12)
O20 0.0161(14) 0.0292(15) 0.0175(14) -0.0099(12) -0.0011(11) -0.0007(11)
O21 0.052(2) 0.0202(14) 0.0219(16) -0.0120(13) 0.0170(14) -0.0142(13)
O22 0.0272(16) 0.0210(14) 0.0242(15) -0.0115(12) 0.0102(12) -0.0083(12)
O23 0.0289(16) 0.0246(14) 0.0129(14) -0.0034(12) 0.0003(11) -0.0013(12)
O24 0.0180(14) 0.0237(14) 0.0195(14) -0.0129(12) -0.0037(11) -0.0038(11)
O25 0.0193(14) 0.0179(13) 0.0155(13) -0.0091(11) 0.0030(10) -0.0077(10)
O26 0.0135(13) 0.0216(13) 0.0234(15) -0.0107(12) -0.0016(11) -0.0033(11)
O27 0.0230(15) 0.0266(14) 0.0152(14) -0.0101(12) 0.0010(11) -0.0128(12)
O28 0.0346(17) 0.0360(16) 0.0121(14) -0.0096(13) 0.0046(12) -0.0022(13)
O29 0.110(4) 0.059(3) 0.036(2) 0.020(2) 0.044(2) 0.049(2)
O30 0.0260(15) 0.0255(14) 0.0139(13) -0.0128(12) -0.0017(11) -0.0068(12)
N1 0.0215(18) 0.0313(19) 0.0207(18) -0.0137(16) 0.0005(14) 0.0042(15)
N2 0.0295(19) 0.0228(17) 0.0142(16) -0.0104(14) -0.0010(14) -0.0062(14)
N3 0.0180(17) 0.0240(17) 0.0190(17) -0.0113(14) 0.0011(13) -0.0079(13)
N4 0.039(2) 0.0278(18) 0.0147(17) -0.0136(15) 0.0095(15) -0.0143(16)
N5 0.0253(19) 0.0255(17) 0.0182(17) -0.0122(15) -0.0073(14) -0.0002(14)
N6 0.0168(16) 0.0217(16) 0.0145(16) -0.0102(14) 0.0002(13) -0.0028(13)
C1 0.020(2) 0.033(2) 0.019(2) -0.0105(18) 0.0046(16) -0.0041(17)
C2 0.018(2) 0.040(2) 0.027(2) -0.013(2) 0.0060(17) -0.0005(18)
C3 0.051(3) 0.029(2) 0.035(3) -0.025(2) -0.006(2) 0.005(2)
C4 0.033(3) 0.045(3) 0.030(3) -0.027(2) -0.001(2) 0.010(2)
C5 0.026(2) 0.041(3) 0.026(2) -0.019(2) 0.0005(18) 0.0129(19)
C6 0.017(2) 0.037(2) 0.026(2) -0.014(2) -0.0022(17) 0.0008(18)
C7 0.022(2) 0.0225(19) 0.025(2) -0.0159(17) 0.0035(16) -0.0123(16)
C8 0.023(2) 0.0201(19) 0.024(2) -0.0123(17) 0.0054(16) -0.0108(16)
C9 0.015(2) 0.028(2) 0.036(2) -0.016(2) 0.0003(17) -0.0067(16)
C10 0.017(2) 0.028(2) 0.029(2) -0.0134(19) 0.0062(17) -0.0084(17)
C11 0.024(2) 0.030(2) 0.024(2) -0.0143(18) 0.0129(17) -0.0143(17)
C12 0.024(2) 0.024(2) 0.016(2) -0.0082(17) 0.0104(16) -0.0077(16)
C13 0.039(3) 0.025(2) 0.024(2) -0.0180(19) -0.0016(19) -0.0071(19)
C14 0.048(3) 0.025(2) 0.031(2) -0.018(2) -0.021(2) 0.001(2)
C15 0.102(5) 0.025(2) 0.025(3) -0.012(2) -0.016(3) -0.008(3)
C16 0.115(6) 0.025(3) 0.045(3) -0.015(3) -0.040(4) 0.000(3)
C17 0.070(4) 0.035(3) 0.081(5) -0.042(3) -0.040(3) 0.014(3)
C18 0.043(3) 0.051(3) 0.085(4) -0.057(3) -0.016(3) 0.013(2)
C19 0.026(2) 0.041(3) 0.052(3) -0.035(2) -0.015(2) 0.004(2)
C20 0.027(3) 0.049(3) 0.074(4) -0.050(3) 0.018(2) -0.015(2)
C21 0.074(4) 0.196(8) 0.072(4) -0.109(5) 0.050(4) -0.095(5)
C22 0.141(7) 0.228(10) 0.116(6) -0.150(7) 0.107(5) -0.159(7)
C23 0.105(5) 0.085(5) 0.178(8) -0.111(6) 0.121(5) -0.073(4)
C24 0.043(4) 0.038(3) 0.183(8) -0.009(4) 0.050(4) -0.010(3)
C25 0.030(3) 0.035(3) 0.136(7) 0.006(4) -0.012(4) -0.011(2)
C26 0.022(2) 0.029(2) 0.0153(19) -0.0122(17) 0.0069(16) -0.0074(17)
C27 0.028(2) 0.024(2) 0.016(2) -0.0107(17) 0.0060(16) -0.0048(17)
C28 0.039(3) 0.029(2) 0.020(2) -0.0141(19) -0.0070(18) -0.0077(19)
C29 0.042(3) 0.032(2) 0.016(2) -0.0143(19) -0.0052(18) -0.004(2)
C30 0.034(2) 0.021(2) 0.014(2) -0.0040(17) -0.0004(17) -0.0012(17)
C31 0.034(2) 0.021(2) 0.0145(19) -0.0063(17) 0.0015(17) -0.0083(17)
C32 0.033(2) 0.0189(19) 0.018(2) -0.0093(17) -0.0023(17) -0.0053(17)
C33 0.050(3) 0.026(2) 0.023(2) -0.0076(19) -0.005(2) -0.017(2)
C34 0.072(4) 0.037(3) 0.030(3) -0.013(2) 0.011(3) -0.030(3)
C35 0.101(5) 0.061(4) 0.044(3) -0.020(3) 0.026(3) -0.056(4)
C36 0.117(6) 0.045(3) 0.037(3) -0.006(3) 0.011(3) -0.051(4)
C37 0.091(5) 0.023(2) 0.037(3) -0.005(2) -0.012(3) -0.024(3)
C38 0.062(3) 0.026(2) 0.027(2) -0.011(2) -0.009(2) -0.012(2)
C39 0.073(4) 0.016(2) 0.036(3) -0.007(2) -0.010(3) 0.000(2)
C40 0.064(4) 0.032(3) 0.040(3) -0.009(2) -0.002(3) 0.005(3)
C41 0.080(5) 0.036(3) 0.064(4) -0.015(3) -0.002(4) 0.010(3)
C42 0.081(5) 0.046(4) 0.077(5) -0.017(4) 0.014(4) 0.012(3)
C43 0.146(8) 0.048(4) 0.077(5) -0.043(4) 0.010(5) 0.015(4)
C44 0.101(5) 0.034(3) 0.058(4) -0.026(3) -0.003(4) 0.003(3)
C45 0.025(2) 0.0184(19) 0.019(2) -0.0088(17) -0.0043(16) -0.0026(16)
C46 0.042(3) 0.018(2) 0.035(3) -0.0165(19) -0.019(2) 0.0036(18)
C47 0.058(3) 0.031(2) 0.038(3) -0.017(2) -0.024(2) -0.002(2)
C48 0.086(5) 0.043(3) 0.051(4) -0.019(3) -0.041(3) 0.005(3)
C49 0.083(5) 0.041(3) 0.085(5) -0.035(3) -0.059(4) 0.013(3)
C50 0.046(3) 0.061(4) 0.100(5) -0.063(4) -0.035(3) 0.020(3)
C51 0.034(3) 0.054(3) 0.062(4) -0.046(3) -0.020(2) 0.010(2)
C52 0.027(3) 0.091(4) 0.070(4) -0.055(3) -0.005(3) -0.004(3)
C53 0.061(4) 0.163(7) 0.097(5) -0.101(5) -0.008(4) 0.022(5)
C54 0.073(6) 0.272(10) 0.113(7) -0.129(8) 0.020(6) -0.012(7)
C55 0.054(5) 0.307(11) 0.070(5) -0.108(6) 0.035(4) -0.088(6)
C56 0.071(5) 0.209(8) 0.063(4) -0.057(5) 0.023(4) -0.100(5)
C57 0.034(3) 0.126(5) 0.053(3) -0.049(4) 0.012(3) -0.045(3)
C58 0.026(2) 0.024(2) 0.024(2) -0.0127(18) 0.0075(17) -0.0057(17)
C59 0.036(3) 0.017(2) 0.030(2) -0.0030(19) 0.016(2) -0.0022(18)
C60 0.055(3) 0.025(2) 0.033(3) -0.009(2) 0.022(2) -0.003(2)
C61 0.087(4) 0.027(3) 0.043(3) -0.013(2) 0.040(3) -0.009(3)
C62 0.080(4) 0.027(3) 0.051(4) -0.002(3) 0.035(3) 0.017(3)
C63 0.045(3) 0.037(3) 0.052(4) 0.002(3) 0.022(3) 0.014(2)
C64 0.027(3) 0.028(2) 0.035(3) 0.002(2) 0.016(2) 0.0043(19)
C65 0.016(2) 0.038(3) 0.040(3) 0.000(2) 0.008(2) -0.0008(19)
C66 0.033(3) 0.036(3) 0.041(3) -0.001(2) 0.003(2) 0.003(2)
C67 0.032(3) 0.059(4) 0.047(3) 0.000(3) -0.009(3) -0.005(3)
C68 0.036(3) 0.070(4) 0.055(4) -0.012(3) -0.006(3) -0.022(3)
C69 0.033(3) 0.045(3) 0.062(4) -0.009(3) -0.001(3) -0.020(2)
C70 0.022(2) 0.034(3) 0.044(3) 0.001(2) -0.001(2) -0.0017(19)
C71 0.037(2) 0.026(2) 0.022(2) -0.0148(18) 0.0055(18) -0.0177(18)
C72 0.027(2) 0.026(2) 0.025(2) -0.0189(18) 0.0054(17) -0.0097(17)
C73 0.046(3) 0.031(2) 0.027(2) -0.018(2) -0.014(2) -0.006(2)
C74 0.115(5) 0.084(4) 0.033(3) -0.046(3) 0.049(3) -0.074(4)
C75 0.022(4) 0.022(4) 0.006(4) -0.004(3) -0.002(3) 0.005(3)
C76 0.029(2) 0.0200(19) 0.022(2) -0.0117(17) 0.0070(17) -0.0099(17)
C77 0.036(2) 0.0184(19) 0.018(2) -0.0082(17) 0.0060(17) -0.0060(17)
C78 0.047(3) 0.034(2) 0.035(3) -0.015(2) -0.012(2) -0.009(2)
C79 0.057(3) 0.035(3) 0.031(3) -0.010(2) -0.015(2) 0.003(2)
C80 0.069(4) 0.025(2) 0.040(3) -0.008(2) -0.012(3) 0.002(2)
C81 0.072(4) 0.023(3) 0.083(5) -0.007(3) -0.011(4) -0.019(3)
C82 0.039(3) 0.023(2) 0.078(4) -0.014(3) -0.005(3) -0.009(2)
C89 0.019(2) 0.038(2) 0.027(2) -0.019(2) -0.0017(17) -0.0026(18)
C90 0.023(2) 0.035(2) 0.027(2) -0.017(2) -0.0093(18) 0.0036(18)
C91 0.022(2) 0.029(2) 0.029(2) -0.0156(19) -0.0087(17) -0.0050(17)
C92 0.029(2) 0.029(2) 0.025(2) -0.0166(19) -0.0106(18) -0.0018(18)
C93 0.038(3) 0.030(2) 0.019(2) -0.0029(19) -0.0031(19) -0.001(2)
C94 0.025(3) 0.027(3) 0.014(3) -0.006(2) -0.001(2) -0.004(2)
C95 0.0210(19) 0.0219(18) 0.0168(18) -0.0092(16) 0.0022(15) -0.0099(15)
C96 0.020(2) 0.0223(19) 0.0131(18) -0.0066(16) 0.0044(15) -0.0094(16)
C97 0.018(2) 0.030(2) 0.023(2) -0.0148(18) 0.0054(16) -0.0067(17)
C98 0.016(2) 0.024(2) 0.027(2) -0.0132(18) -0.0002(16) -0.0030(16)
C99 0.018(2) 0.025(2) 0.020(2) -0.0111(17) 0.0011(15) -0.0116(16)
C100 0.024(2) 0.024(2) 0.0165(19) -0.0131(17) -0.0013(16) -0.0043(16)
C101 0.085(5) 0.052(3) 0.027(3) 0.008(3) 0.028(3) 0.033(3)
C115 0.046(3) 0.033(2) 0.019(2) -0.0162(19) -0.0092(19) -0.004(2)
C1' 0.046(8) 0.037(8) 0.014(7) -0.011(6) 0.013(5) -0.006(6)
C2' 0.055(8) 0.034(6) 0.027(7) -0.019(5) 0.021(6) -0.012(6)
C3' 0.088(12) 0.049(8) 0.041(9) -0.028(7) 0.029(8) -0.027(8)
C4' 0.082(12) 0.032(8) 0.047(9) -0.009(7) 0.040(8) 0.002(7)
C6' 0.033(7) 0.032(7) 0.027(8) -0.011(6) 0.012(5) 0.013(5)
C7' 0.034(6) 0.048(8) 0.018(7) -0.013(7) 0.011(5) 0.014(6)
C8' 0.039(7) 0.084(10) 0.030(8) -0.028(9) -0.009(7) 0.014(6)
C9' 0.052(8) 0.105(11) 0.064(12) -0.060(11) -0.015(9) 0.008(9)
C10' 0.056(9) 0.109(12) 0.078(13) -0.062(12) -0.032(10) 0.012(9)
C11' 0.050(11) 0.104(11) 0.046(11) -0.064(10) -0.015(10) 0.002(8)
C12' 0.041(8) 0.073(9) 0.020(8) -0.028(9) -0.004(7) -0.005(7)
C13' 0.040(13) 0.043(12) 0.059(15) -0.029(12) 0.021(11) -0.025(10)
C14' 0.046(14) 0.029(12) 0.11(2) -0.023(13) -0.036(15) -0.005(10)
C15' 0.031(13) 0.041(13) 0.13(2) -0.020(14) -0.044(14) 0.003(12)
C16' 0.033(13) 0.103(19) 0.12(2) -0.044(16) -0.024(14) -0.028(13)
C17' 0.076(19) 0.09(2) 0.068(19) -0.034(16) 0.006(15) -0.042(16)
C18' 0.065(16) 0.052(14) 0.066(17) -0.024(13) 0.001(13) -0.028(12)
C75' 0.072(8) 0.065(7) 0.028(6) -0.038(6) 0.029(5) -0.047(6)
C94' 0.025(2) 0.027(2) 0.014(2) -0.0059(19) -0.0010(18) -0.0040(18)
C1D 0.031(3) 0.026(3) 0.017(3) -0.009(3) 0.008(2) -0.003(3)
C2D 0.046(5) 0.031(4) 0.029(4) -0.014(3) 0.015(3) -0.016(3)
C3D 0.070(6) 0.039(4) 0.038(4) -0.020(3) 0.019(4) 0.002(4)
C4D 0.047(4) 0.031(3) 0.035(4) -0.010(3) 0.014(3) 0.003(3)
C5D 0.045(4) 0.041(4) 0.025(4) 0.000(3) -0.003(3) 0.004(3)
C6D 0.030(4) 0.031(4) 0.025(4) -0.011(3) 0.004(3) 0.005(3)
C7D 0.035(4) 0.042(4) 0.020(4) -0.004(3) -0.007(3) -0.014(3)
C8D 0.039(4) 0.045(4) 0.047(5) -0.016(4) 0.000(3) -0.016(3)
C9D 0.053(4) 0.041(4) 0.054(5) -0.022(4) -0.009(4) -0.015(3)
C10D 0.058(5) 0.049(4) 0.041(4) -0.007(4) -0.017(4) -0.033(4)
C11D 0.047(4) 0.070(5) 0.019(3) -0.012(3) 0.000(3) -0.032(4)
C12D 0.046(4) 0.071(5) 0.017(4) -0.016(4) 0.008(3) -0.025(4)
C13D 0.027(3) 0.016(3) 0.072(5) -0.019(3) 0.010(3) -0.012(3)
C14D 0.032(4) 0.031(4) 0.055(5) -0.019(3) 0.001(3) -0.012(3)
C15D 0.041(5) 0.029(4) 0.091(7) -0.023(4) -0.003(4) -0.008(3)
C16D 0.017(4) 0.050(5) 0.135(9) -0.033(5) -0.009(5) -0.003(4)
C17D 0.038(5) 0.040(4) 0.143(10) -0.033(5) 0.023(5) -0.012(4)
C18D 0.041(4) 0.031(4) 0.097(7) -0.018(4) 0.018(4) -0.011(3)
N1S 0.087(5) 0.094(5) 0.128(7) -0.046(5) -0.006(4) -0.027(4)
N2S 0.082(8) 0.154(11) 0.069(8) 0.031(7) 0.048(6) 0.045(8)
N3S 0.068(11) 0.087(12) 0.20(2) -0.040(14) 0.045(13) -0.015(9)
C1S 0.069(5) 0.044(4) 0.101(6) -0.015(4) 0.005(4) -0.016(3)
C2S 0.181(9) 0.041(4) 0.095(6) -0.028(4) 0.059(6) -0.026(5)
C3S 0.068(7) 0.051(6) 0.030(5) 0.016(4) 0.026(5) 0.003(5)
C4S 0.051(5) 0.022(3) 0.021(4) -0.009(3) 0.025(3) -0.024(3)
C5S 0.048(9) 0.049(8) 0.047(9) 0.008(7) 0.002(7) -0.006(7)
C6S 0.065(12) 0.094(14) 0.085(14) -0.007(11) 0.016(10) -0.008(10)
N1V 0.126(14) 0.37(3) 0.39(4) -0.20(3) -0.15(2) 0.049(19)
N2V 0.24(3) 0.142(17) 0.116(16) -0.043(13) -0.022(16) -0.025(15)
C2V 0.104(12) 0.114(14) 0.123(15) -0.051(12) -0.036(11) -0.017(11)
C3V 0.163(14) 0.030(6) 0.127(13) -0.004(7) -0.110(12) -0.033(8)
C4V 0.115(14) 0.090(12) 0.055(10) -0.018(9) -0.012(9) -0.016(10)

loop_
_atom_type_symbol
_atom_type_description
_atom_type_scat_dispersion_real
_atom_type_scat_dispersion_imag
_atom_type_scat_source
C C 0.0033 0.0016 'International Tables Vol C Tables 4.2.6.8 and 6.1.1.4'
H H 0.0000 0.0000 'International Tables Vol C Tables 4.2.6.8 and 6.1.1.4'
N N 0.0061 0.0033 'International Tables Vol C Tables 4.2.6.8 and 6.1.1.4'
O O 0.0106 0.0060 'International Tables Vol C Tables 4.2.6.8 and 6.1.1.4'
Mn Mn 0.3368 0.7283 'International Tables Vol C Tables 4.2.6.8 and 6.1.1.4'
F F 0.0171 0.0103 'International Tables Vol C Tables 4.2.6.8 and 6.1.1.4'

loop_
_geom_angle_atom_site_label_1
_geom_angle_atom_site_label_2
_geom_angle_atom_site_label_3
_geom_angle
_geom_angle_site_symmetry_1
_geom_angle_site_symmetry_3
O1 Mn1 O4 114.08(10) . .
O1 Mn1 O3 162.91(10) . .
O4 Mn1 O3 82.69(10) . .
O1 Mn1 F1 105.01(9) . .
O4 Mn1 F1 71.25(9) . .
O3 Mn1 F1 82.85(9) . .
O1 Mn1 O2 86.88(10) . .
O4 Mn1 O2 132.93(10) . .
O3 Mn1 O2 78.67(10) . .
F1 Mn1 O2 146.18(9) . .
O1 Mn1 O5 68.38(9) . .
O4 Mn1 O5 144.48(9) . .
O3 Mn1 O5 100.19(10) . .
F1 Mn1 O5 74.00(8) . .
O2 Mn1 O5 81.68(9) . .
O1 Mn1 N1 73.41(11) . .
O4 Mn1 N1 72.22(11) . .
O3 Mn1 N1 110.89(11) . .
F1 Mn1 N1 138.69(10) . .
O2 Mn1 N1 74.85(11) . .
O5 Mn1 N1 135.83(10) . .
O1 Mn2 F3 173.62(11) . .
O1 Mn2 O8 99.85(11) . .
F3 Mn2 O8 85.69(10) . .
O1 Mn2 O5 82.59(11) . .
F3 Mn2 O5 91.38(10) . .
O8 Mn2 O5 169.17(11) . .
O1 Mn2 F2 87.34(9) . .
F3 Mn2 F2 89.84(8) . .
O8 Mn2 F2 86.75(9) . .
O5 Mn2 F2 82.81(9) . .
O1 Mn2 O6 89.00(11) . .
F3 Mn2 O6 93.22(10) . .
O8 Mn2 O6 99.50(10) . .
O5 Mn2 O6 91.07(10) . .
F2 Mn2 O6 173.23(9) . .
F3 Mn3 F4 79.57(8) . .
F3 Mn3 O11 136.70(9) . .
F4 Mn3 O11 72.66(9) . .
F3 Mn3 O9 78.96(9) . .
F4 Mn3 O9 135.77(10) . .
O11 Mn3 O9 143.03(10) . .
F3 Mn3 O10 122.97(9) . .
F4 Mn3 O10 79.87(9) . .
O11 Mn3 O10 84.27(9) . .
O9 Mn3 O10 80.20(10) . .
F3 Mn3 O8 70.71(8) . .
F4 Mn3 O8 109.45(8) . .
O11 Mn3 O8 87.88(9) . .
O9 Mn3 O8 99.13(10) . .
O10 Mn3 O8 165.43(10) . .
F3 Mn3 N2 130.87(10) . .
F4 Mn3 N2 145.18(9) . .
O11 Mn3 N2 72.83(10) . .
O9 Mn3 N2 74.50(11) . .
O10 Mn3 N2 92.28(11) . .
O8 Mn3 N2 73.65(10) . .
O4 Mn4 O11 173.32(12) 2_575 .
O4 Mn4 F4 93.61(11) 2_575 .
O11 Mn4 F4 83.82(10) . .
O4 Mn4 O13 91.63(12) 2_575 .
O11 Mn4 O13 90.42(11) . .
F4 Mn4 O13 172.75(11) . .
O4 Mn4 O12 94.86(11) 2_575 .
O11 Mn4 O12 91.23(11) . .
F4 Mn4 O12 88.09(9) . .
O13 Mn4 O12 96.46(11) . .
O4 Mn4 F1 79.96(10) 2_575 2_575
O11 Mn4 F1 93.76(10) . 2_575
F4 Mn4 F1 87.94(8) . 2_575
O13 Mn4 F1 88.05(9) . 2_575
O12 Mn4 F1 173.26(10) . 2_575
F1 Mn5 F2 85.99(8) . 2_575
F1 Mn5 F2 106.85(8) . .
F2 Mn5 F2 75.48(8) 2_575 .
F1 Mn5 O14 173.45(9) . .
F2 Mn5 O14 95.77(8) 2_575 .
F2 Mn5 O14 79.70(9) . .
F1 Mn5 O15 86.16(9) . .
F2 Mn5 O15 80.40(8) 2_575 .
F2 Mn5 O15 151.48(8) . .
O14 Mn5 O15 87.91(10) . .
F1 Mn5 O5 74.00(8) . .
F2 Mn5 O5 135.35(8) 2_575 .
F2 Mn5 O5 73.00(8) . .
O14 Mn5 O5 108.62(9) . .
O15 Mn5 O5 135.52(9) . .
F1 Mn5 N3 99.74(10) . .
F2 Mn5 N3 151.06(10) 2_575 .
F2 Mn5 N3 128.23(9) . .
O14 Mn5 N3 75.71(10) . .
O15 Mn5 N3 71.80(10) . .
O5 Mn5 N3 72.92(10) . .
F5 Mn6 F7 78.67(8) 2_656 .
F5 Mn6 O17 134.53(9) 2_656 .
F7 Mn6 O17 71.89(8) . .
F5 Mn6 O16 79.10(9) 2_656 .
F7 Mn6 O16 137.44(9) . .
O17 Mn6 O16 144.40(9) . .
F5 Mn6 O18 123.44(9) 2_656 .
F7 Mn6 O18 81.20(9) . .
O17 Mn6 O18 85.65(10) . .
O16 Mn6 O18 81.50(10) . .
F5 Mn6 O30 70.63(8) 2_656 2_656
F7 Mn6 O30 109.47(9) . 2_656
O17 Mn6 O30 87.30(10) . 2_656
O16 Mn6 O30 96.57(10) . 2_656
O18 Mn6 O30 164.64(10) . 2_656
F5 Mn6 N4 132.41(10) 2_656 .
F7 Mn6 N4 144.54(10) . .
O17 Mn6 N4 73.14(10) . .
O16 Mn6 N4 73.94(11) . .
O18 Mn6 N4 90.54(11) . .
O30 Mn6 N4 74.35(11) 2_656 .
F5 Mn6 Mn9 34.86(6) 2_656 2_656
F7 Mn6 Mn9 89.57(6) . 2_656
O17 Mn6 Mn9 110.29(7) . 2_656
O16 Mn6 Mn9 92.43(8) . 2_656
O18 Mn6 Mn9 158.21(7) . 2_656
O30 Mn6 Mn9 36.51(6) 2_656 2_656
N4 Mn6 Mn9 107.96(9) . 2_656
O20 Mn7 O17 171.64(12) . .
O20 Mn7 F7 92.97(10) . .
O17 Mn7 F7 84.24(10) . .
O20 Mn7 O21 89.89(12) . .
O17 Mn7 O21 93.25(11) . .
F7 Mn7 O21 176.25(10) . .
O20 Mn7 O19 95.87(11) . .
O17 Mn7 O19 91.89(11) . .
F7 Mn7 O19 87.41(10) . .
O21 Mn7 O19 89.89(11) . .
O20 Mn7 F6 79.47(10) . .
O17 Mn7 F6 92.58(10) . .
F7 Mn7 F6 89.14(8) . .
O21 Mn7 F6 93.76(10) . .
O19 Mn7 F6 174.06(10) . .
O24 Mn8 O20 111.28(10) . .
O24 Mn8 F6 105.76(9) . .
O20 Mn8 F6 71.31(9) . .
O24 Mn8 O22 165.66(10) . .
O20 Mn8 O22 82.13(10) . .
F6 Mn8 O22 82.91(9) . .
O24 Mn8 O25 69.22(9) . .
O20 Mn8 O25 144.34(10) . .
F6 Mn8 O25 74.38(8) . .
O22 Mn8 O25 103.14(9) . .
O24 Mn8 O23 87.49(10) . .
O20 Mn8 O23 132.93(10) . .
F6 Mn8 O23 146.47(9) . .
O22 Mn8 O23 79.30(10) . .
O25 Mn8 O23 82.28(9) . .
O24 Mn8 N5 73.62(10) . .
O20 Mn8 N5 71.65(11) . .
F6 Mn8 N5 139.57(10) . .
O22 Mn8 N5 107.41(11) . .
O25 Mn8 N5 136.07(10) . .
O23 Mn8 N5 73.40(11) . .
O24 Mn9 F5 173.69(10) . .
O24 Mn9 O30 99.88(11) . .
F5 Mn9 O30 85.62(10) . .
O24 Mn9 O25 82.72(11) . .
F5 Mn9 O25 91.34(10) . .
O30 Mn9 O25 169.81(11) . .
O24 Mn9 F8 87.47(10) . 2_656
F5 Mn9 F8 89.68(9) . 2_656
O30 Mn9 F8 87.52(9) . 2_656
O25 Mn9 F8 82.73(9) . 2_656
O24 Mn9 O28 88.61(11) . .
F5 Mn9 O28 93.51(10) . .
O30 Mn9 O28 100.11(11) . .
O25 Mn9 O28 89.78(11) . .
F8 Mn9 O28 171.93(9) 2_656 .
O24 Mn9 Mn6 143.68(8) . 2_656
F5 Mn9 Mn6 40.95(6) . 2_656
O30 Mn9 Mn6 45.63(8) . 2_656
O25 Mn9 Mn6 129.10(8) . 2_656
F8 Mn9 Mn6 81.03(6) 2_656 2_656
O28 Mn9 Mn6 106.17(8) . 2_656
F6 Mn10 F8 105.49(8) . 2_656
F6 Mn10 F8 86.07(8) . .
F8 Mn10 F8 75.38(9) 2_656 .
F6 Mn10 O26 173.97(9) . .
F8 Mn10 O26 80.52(9) 2_656 .
F8 Mn10 O26 95.09(9) . .
F6 Mn10 O27 86.35(9) . .
F8 Mn10 O27 151.98(9) 2_656 .
F8 Mn10 O27 80.34(8) . .
O26 Mn10 O27 88.00(10) . .
F6 Mn10 N6 100.67(9) . .
F8 Mn10 N6 127.74(9) 2_656 .
F8 Mn10 N6 151.48(9) . .
O26 Mn10 N6 75.56(10) . .
O27 Mn10 N6 72.57(10) . .
F6 Mn10 O25 73.24(8) . .
F8 Mn10 O25 72.71(8) 2_656 .
F8 Mn10 O25 135.15(8) . .
O26 Mn10 O25 109.61(9) . .
O27 Mn10 O25 135.30(9) . .
N6 Mn10 O25 72.82(9) . .
Mn5 F1 Mn4 149.60(10) . 2_575
Mn5 F1 Mn1 109.16(9) . .
Mn4 F1 Mn1 97.63(8) 2_575 .
Mn5 F2 Mn5 104.52(8) 2_575 .
Mn5 F2 Mn2 141.85(10) 2_575 .
Mn5 F2 Mn2 103.01(8) . .
Mn2 F3 Mn3 103.83(9) . .
Mn4 F4 Mn3 99.30(9) . .
Mn9 F5 Mn6 104.20(9) . 2_656
Mn10 F6 Mn7 148.99(11) . .
Mn10 F6 Mn8 109.39(9) . .
Mn7 F6 Mn8 97.78(8) . .
Mn7 F7 Mn6 100.05(9) . .
Mn10 F8 Mn9 103.50(8) 2_656 2_656
Mn10 F8 Mn10 104.62(9) 2_656 .
Mn9 F8 Mn10 142.08(10) 2_656 .
C1 O1 Mn2 126.7(2) . .
C1 O1 Mn1 121.2(2) . .
Mn2 O1 Mn1 107.97(11) . .
C3 O2 Mn1 107.9(2) . .
C32 O3 Mn1 131.1(2) 2_575 .
C6 O4 Mn4 129.6(2) . 2_575
C6 O4 Mn1 122.8(2) . .
Mn4 O4 Mn1 107.57(12) 2_575 .
C7 O5 Mn2 120.7(2) . .
C7 O5 Mn1 119.1(2) . .
Mn2 O5 Mn1 100.55(10) . .
C7 O5 Mn5 114.7(2) . .
Mn2 O5 Mn5 100.61(10) . .
Mn1 O5 Mn5 97.12(9) . .
C13 O6 Mn2 139.7(3) . .
C26 O8 Mn2 127.0(2) . .
C26 O8 Mn3 112.7(2) . .
Mn2 O8 Mn3 98.01(11) . .
C28 O9 Mn3 109.4(2) . .
C45 O10 Mn3 130.2(2) . .
C31 O11 Mn4 125.5(2) . .
C31 O11 Mn3 118.7(2) . .
Mn4 O11 Mn3 102.13(11) . .
C45 O12 Mn4 126.9(2) . .
C32 O13 Mn4 128.9(2) . .
C10 O14 Mn5 115.0(2) . .
C12 O15 Mn5 106.5(2) . .
C75 O16 Mn6 105.7(3) . .
C75' O16 Mn6 118.7(4) . .
C71 O17 Mn7 127.2(2) . .
C71 O17 Mn6 118.8(2) . .
Mn7 O17 Mn6 101.29(11) . .
C58 O18 Mn6 129.5(3) . .
C58 O19 Mn7 126.9(3) . .
C89 O20 Mn7 128.9(2) . .
C89 O20 Mn8 123.9(2) . .
Mn7 O20 Mn8 106.85(12) . .
C76 O21 Mn7 126.4(2) . .
C76 O22 Mn8 129.1(2) . .
C93 O23 Mn8 110.0(2) . .
C92 O24 Mn9 126.8(2) . .
C92 O24 Mn8 121.6(2) . .
Mn9 O24 Mn8 107.09(11) . .
C96 O25 Mn9 120.8(2) . .
C96 O25 Mn8 119.5(2) . .
Mn9 O25 Mn8 100.60(10) . .
C96 O25 Mn10 114.2(2) . .
Mn9 O25 Mn10 100.29(10) . .
Mn8 O25 Mn10 97.40(9) . .
C98 O26 Mn10 115.0(2) . .
C100 O27 Mn10 105.7(2) . .
C101 O28 Mn9 139.2(3) . .
C115 O30 Mn9 126.6(2) . .
C115 O30 Mn6 111.4(2) . 2_656
Mn9 O30 Mn6 97.86(10) . 2_656
C2 N1 C5 111.5(3) . .
C2 N1 C4 112.0(3) . .
C5 N1 C4 110.7(3) . .
C2 N1 Mn1 104.4(2) . .
C5 N1 Mn1 107.4(2) . .
C4 N1 Mn1 110.5(3) . .
C30 N2 C27 112.2(3) . .
C30 N2 C29 113.4(3) . .
C27 N2 C29 110.4(3) . .
C30 N2 Mn3 102.1(2) . .
C27 N2 Mn3 108.6(2) . .
C29 N2 Mn3 109.7(2) . .
C9 N3 C11 112.4(3) . .
C9 N3 C8 112.6(3) . .
C11 N3 C8 109.4(3) . .
C9 N3 Mn5 105.3(2) . .
C11 N3 Mn5 109.9(2) . .
C8 N3 Mn5 107.0(2) . .
C74 N4 C72 111.5(4) . .
C74 N4 C73 112.8(4) . .
C72 N4 C73 111.4(3) . .
C74 N4 Mn6 107.9(3) . .
C72 N4 Mn6 104.1(2) . .
C73 N4 Mn6 108.7(2) . .
C94 N5 C90 110.6(4) . .
C94 N5 C91 110.6(4) . .
C90 N5 C91 111.0(3) . .
C90 N5 C94' 113.5(7) . .
C91 N5 C94' 116.8(5) . .
C94 N5 Mn8 114.4(3) . .
C90 N5 Mn8 106.8(2) . .
C91 N5 Mn8 103.3(2) . .
C94' N5 Mn8 104.2(5) . .
C97 N6 C95 112.7(3) . .
C97 N6 C99 111.9(3) . .
C95 N6 C99 109.5(3) . .
C97 N6 Mn10 105.5(2) . .
C95 N6 Mn10 107.5(2) . .
C99 N6 Mn10 109.5(2) . .
O1 C1 C2 108.1(3) . .
O1 C1 H1A 110.1 . .
C2 C1 H1A 110.1 . .
O1 C1 H1B 110.1 . .
C2 C1 H1B 110.1 . .
H1A C1 H1B 108.4 . .
N1 C2 C1 111.0(3) . .
N1 C2 H2A 109.4 . .
C1 C2 H2A 109.4 . .
N1 C2 H2B 109.4 . .
C1 C2 H2B 109.4 . .
H2A C2 H2B 108.0 . .
O2 C3 C4 110.5(3) . .
O2 C3 H3A 109.5 . .
C4 C3 H3A 109.5 . .
O2 C3 H3B 109.5 . .
C4 C3 H3B 109.5 . .
H3A C3 H3B 108.1 . .
N1 C4 C3 110.6(4) . .
N1 C4 H4A 109.5 . .
C3 C4 H4A 109.5 . .
N1 C4 H4B 109.5 . .
C3 C4 H4B 109.5 . .
H4A C4 H4B 108.1 . .
N1 C5 C6 111.2(3) . .
N1 C5 H5A 109.4 . .
C6 C5 H5A 109.4 . .
N1 C5 H5B 109.4 . .
C6 C5 H5B 109.4 . .
H5A C5 H5B 108.0 . .
O4 C6 C5 108.6(3) . .
O4 C6 H6A 110.0 . .
C5 C6 H6A 110.0 . .
O4 C6 H6B 110.0 . .
C5 C6 H6B 110.0 . .
H6A C6 H6B 108.3 . .
O5 C7 C8 109.8(3) . .
O5 C7 H7A 109.7 . .
C8 C7 H7A 109.7 . .
O5 C7 H7B 109.7 . .
C8 C7 H7B 109.7 . .
H7A C7 H7B 108.2 . .
N3 C8 C7 112.2(3) . .
N3 C8 H8A 109.2 . .
C7 C8 H8A 109.2 . .
N3 C8 H8B 109.2 . .
C7 C8 H8B 109.2 . .
H8A C8 H8B 107.9 . .
N3 C9 C10 110.8(3) . .
N3 C9 H9A 109.5 . .
C10 C9 H9A 109.5 . .
N3 C9 H9B 109.5 . .
C10 C9 H9B 109.5 . .
H9A C9 H9B 108.1 . .
O14 C10 C9 110.0(3) . .
O14 C10 H10A 109.7 . .
C9 C10 H10A 109.7 . .
O14 C10 H10B 109.7 . .
C9 C10 H10B 109.7 . .
H10A C10 H10B 108.2 . .
N3 C11 C12 110.8(3) . .
N3 C11 H11A 109.5 . .
C12 C11 H11A 109.5 . .
N3 C11 H11B 109.5 . .
C12 C11 H11B 109.5 . .
H11A C11 H11B 108.1 . .
O15 C12 C11 105.9(3) . .
O15 C12 H12A 110.6 . .
C11 C12 H12A 110.6 . .
O15 C12 H12B 110.6 . .
C11 C12 H12B 110.6 . .
H12A C12 H12B 108.7 . .
O7 C13 O6 126.7(4) . .
O7 C13 C14 119.6(3) . .
O6 C13 C14 113.6(4) . .
C15 C14 C19 120.8(4) . .
C15 C14 C13 119.0(5) . .
C19 C14 C13 120.2(4) . .
C16 C15 C14 119.0(6) . .
C16 C15 H15 120.5 . .
C14 C15 H15 120.5 . .
C17 C16 C15 121.3(6) . .
C17 C16 H16 119.4 . .
C15 C16 H16 119.4 . .
C16 C17 C18 120.2(5) . .
C16 C17 H17 119.9 . .
C18 C17 H17 119.9 . .
C17 C18 C19 120.8(6) . .
C17 C18 H18 119.6 . .
C19 C18 H18 119.6 . .
C18 C19 C14 118.0(5) . .
C18 C19 C20 120.4(5) . .
C14 C19 C20 121.6(4) . .
C25 C20 C21 116.6(6) . .
C25 C20 C19 122.6(4) . .
C21 C20 C19 120.8(6) . .
C20 C21 C22 121.5(8) . .
C20 C21 H21 119.3 . .
C22 C21 H21 119.3 . .
C23 C22 C21 121.3(6) . .
C23 C22 H22 119.3 . .
C21 C22 H22 119.3 . .
C22 C23 C24 120.8(7) . .
C22 C23 H23 119.6 . .
C24 C23 H23 119.6 . .
C23 C24 C25 117.3(8) . .
C23 C24 H24 121.4 . .
C25 C24 H24 121.4 . .
C20 C25 C24 122.5(6) . .
C20 C25 H25 118.7 . .
C24 C25 H25 118.7 . .
O8 C26 C27 107.8(3) . .
O8 C26 H26A 110.1 . .
C27 C26 H26A 110.1 . .
O8 C26 H26B 110.1 . .
C27 C26 H26B 110.1 . .
H26A C26 H26B 108.5 . .
N2 C27 C26 110.5(3) . .
N2 C27 H27A 109.5 . .
C26 C27 H27A 109.5 . .
N2 C27 H27B 109.5 . .
C26 C27 H27B 109.5 . .
H27A C27 H27B 108.1 . .
O9 C28 C29 110.3(3) . .
O9 C28 H28A 109.6 . .
C29 C28 H28A 109.6 . .
O9 C28 H28B 109.6 . .
C29 C28 H28B 109.6 . .
H28A C28 H28B 108.1 . .
N2 C29 C28 111.0(3) . .
N2 C29 H29A 109.4 . .
C28 C29 H29A 109.4 . .
N2 C29 H29B 109.4 . .
C28 C29 H29B 109.4 . .
H29A C29 H29B 108.0 . .
N2 C30 C31 111.6(3) . .
N2 C30 H30A 109.3 . .
C31 C30 H30A 109.3 . .
N2 C30 H30B 109.3 . .
C31 C30 H30B 109.3 . .
H30A C30 H30B 108.0 . .
O11 C31 C30 111.5(3) . .
O11 C31 H31A 109.3 . .
C30 C31 H31A 109.3 . .
O11 C31 H31B 109.3 . .
C30 C31 H31B 109.3 . .
H31A C31 H31B 108.0 . .
O3 C32 O13 126.9(4) 2_575 .
O3 C32 C33 118.0(3) 2_575 .
O13 C32 C33 115.0(3) . .
C34 C33 C38 120.2(4) . .
C34 C33 C32 117.9(4) . .
C38 C33 C32 121.7(4) . .
C33 C34 C35 121.1(5) . .
C33 C34 H34 119.5 . .
C35 C34 H34 119.5 . .
C34 C35 C36 118.1(6) . .
C34 C35 H35 120.9 . .
C36 C35 H35 120.9 . .
C37 C36 C35 120.8(5) . .
C37 C36 H36 119.6 . .
C35 C36 H36 119.6 . .
C36 C37 C38 122.0(5) . .
C36 C37 H37 119.0 . .
C38 C37 H37 119.0 . .
C37 C38 C33 117.7(5) . .
C37 C38 C39 120.1(4) . .
C33 C38 C39 122.1(4) . .
C40 C39 C44 118.0(6) . .
C40 C39 C38 121.9(5) . .
C44 C39 C38 120.1(5) . .
C39 C40 C41 122.3(6) . .
C39 C40 H40 118.9 . .
C41 C40 H40 118.9 . .
C42 C41 C40 120.3(7) . .
C42 C41 H41 119.9 . .
C40 C41 H41 119.9 . .
C43 C42 C41 119.4(7) . .
C43 C42 H42 120.3 . .
C41 C42 H42 120.3 . .
C42 C43 C44 121.9(7) . .
C42 C43 H43 119.1 . .
C44 C43 H43 119.1 . .
C39 C44 C43 118.2(7) . .
C39 C44 H44 120.9 . .
C43 C44 H44 120.9 . .
O10 C45 O12 126.9(4) . .
O10 C45 C46 117.2(3) . .
O12 C45 C46 115.8(3) . .
C51 C46 C47 119.7(4) . .
C51 C46 C45 123.7(4) . .
C47 C46 C45 116.4(4) . .
C48 C47 C46 121.2(6) . .
C48 C47 H47 119.4 . .
C46 C47 H47 119.4 . .
C49 C48 C47 118.4(6) . .
C49 C48 H48 120.8 . .
C47 C48 H48 120.8 . .
C48 C49 C50 121.8(5) . .
C48 C49 H49 119.1 . .
C50 C49 H49 119.1 . .
C49 C50 C51 120.5(6) . .
C49 C50 H50 119.7 . .
C51 C50 H50 119.7 . .
C46 C51 C50 118.3(5) . .
C46 C51 C52 122.8(4) . .
C50 C51 C52 118.9(5) . .
C57 C52 C53 116.5(7) . .
C57 C52 C51 120.4(5) . .
C53 C52 C51 123.1(7) . .
C54 C53 C52 123.5(10) . .
C54 C53 H53 118.3 . .
C52 C53 H53 118.3 . .
C53 C54 C55 121.9(10) . .
C53 C54 H54 119.0 . .
C55 C54 H54 119.0 . .
C54 C55 C56 119.5(8) . .
C54 C55 H55 120.2 . .
C56 C55 H55 120.2 . .
C57 C56 C55 116.1(9) . .
C57 C56 H56 122.0 . .
C55 C56 H56 122.0 . .
C52 C57 C56 122.5(7) . .
C52 C57 H57 118.7 . .
C56 C57 H57 118.7 . .
O18 C58 O19 127.1(4) . .
O18 C58 C59 118.3(4) . .
O19 C58 C59 114.5(3) . .
C60 C59 C64 119.8(4) . .
C60 C59 C58 117.6(4) . .
C64 C59 C58 122.3(4) . .
C59 C60 C61 121.1(5) . .
C59 C60 H60 119.5 . .
C61 C60 H60 119.5 . .
C62 C61 C60 119.4(5) . .
C62 C61 H61 120.3 . .
C60 C61 H61 120.3 . .
C63 C62 C61 119.8(5) . .
C63 C62 H62 120.1 . .
C61 C62 H62 120.1 . .
C62 C63 C64 123.0(6) . .
C62 C63 H63 118.5 . .
C64 C63 H63 118.5 . .
C63 C64 C59 116.8(5) . .
C63 C64 C65 120.7(5) . .
C59 C64 C65 122.5(4) . .
C70 C65 C66 118.3(5) . .
C70 C65 C64 120.3(4) . .
C66 C65 C64 121.2(5) . .
C67 C66 C65 119.5(5) . .
C67 C66 H66 120.2 . .
C65 C66 H66 120.2 . .
C68 C67 C66 121.4(5) . .
C68 C67 H67 119.3 . .
C66 C67 H67 119.3 . .
C67 C68 C69 119.5(6) . .
C67 C68 H68 120.3 . .
C69 C68 H68 120.3 . .
C70 C69 C68 120.3(5) . .
C70 C69 H69 119.9 . .
C68 C69 H69 119.9 . .
C69 C70 C65 121.0(5) . .
C69 C70 H70 119.5 . .
C65 C70 H70 119.5 . .
O17 C71 C72 111.3(3) . .
O17 C71 H71A 109.4 . .
C72 C71 H71A 109.4 . .
O17 C71 H71B 109.4 . .
C72 C71 H71B 109.4 . .
H71A C71 H71B 108.0 . .
N4 C72 C71 111.8(3) . .
N4 C72 H72A 109.3 . .
C71 C72 H72A 109.3 . .
N4 C72 H72B 109.3 . .
C71 C72 H72B 109.3 . .
H72A C72 H72B 107.9 . .
N4 C73 C115 112.1(3) . 2_656
N4 C73 H73A 109.2 . .
C115 C73 H73A 109.2 2_656 .
N4 C73 H73B 109.2 . .
C115 C73 H73B 109.2 2_656 .
H73A C73 H73B 107.9 . .
C75' C74 N4 122.9(5) . .
C75 C74 N4 114.9(5) . .
C75' C74 H74A 74.6 . .
C75 C74 H74A 108.5 . .
N4 C74 H74A 108.5 . .
C75' C74 H74B 125.2 . .
C75 C74 H74B 108.5 . .
N4 C74 H74B 108.5 . .
H74A C74 H74B 107.5 . .
C74 C75 O16 111.9(6) . .
C74 C75 H75A 109.2 . .
O16 C75 H75A 109.2 . .
C74 C75 H75B 109.2 . .
O16 C75 H75B 109.2 . .
H75A C75 H75B 107.9 . .
O22 C76 O21 126.9(3) . .
O22 C76 C77 117.5(3) . .
O21 C76 C77 115.5(3) . .
C82 C77 C78 119.1(4) . .
C82 C77 C76 122.9(4) . .
C78 C77 C76 117.9(4) . .
C79 C78 C77 121.6(5) . .
C79 C78 H78 119.2 . .
C77 C78 H78 119.2 . .
C80 C79 C78 119.5(5) . .
C80 C79 H79 120.2 . .
C78 C79 H79 120.2 . .
C79 C80 C81 120.2(5) . .
C79 C80 H80 119.9 . .
C81 C80 H80 119.9 . .
C80 C81 C82 122.4(5) . .
C80 C81 H81 118.8 . .
C82 C81 H81 118.8 . .
C77 C82 C81 116.9(5) . .
C77 C82 C13D 121.3(4) . .
C81 C82 C13D 121.4(4) . .
C77 C82 C13' 120.0(5) . .
C81 C82 C13' 113.7(5) . .
O20 C89 C90 108.3(3) . .
O20 C89 H89A 110.0 . .
C90 C89 H89A 110.0 . .
O20 C89 H89B 110.0 . .
C90 C89 H89B 110.0 . .
H89A C89 H89B 108.4 . .
N5 C90 C89 112.1(3) . .
N5 C90 H90A 109.2 . .
C89 C90 H90A 109.2 . .
N5 C90 H90B 109.2 . .
C89 C90 H90B 109.2 . .
H90A C90 H90B 107.9 . .
N5 C91 C92 111.5(3) . .
N5 C91 H91A 109.3 . .
C92 C91 H91A 109.3 . .
N5 C91 H91B 109.3 . .
C92 C91 H91B 109.3 . .
H91A C91 H91B 108.0 . .
O24 C92 C91 108.1(3) . .
O24 C92 H92A 110.1 . .
C91 C92 H92A 110.1 . .
O24 C92 H92B 110.1 . .
C91 C92 H92B 110.1 . .
H92A C92 H92B 108.4 . .
C94' C93 O23 111.1(9) . .
O23 C93 C94 111.3(4) . .
C94' C93 H93A 109.4 . .
O23 C93 H93A 109.4 . .
C94 C93 H93A 105.2 . .
C94' C93 H93B 109.4 . .
O23 C93 H93B 109.4 . .
C94 C93 H93B 113.2 . .
H93A C93 H93B 108.0 . .
N5 C94 C93 108.0(4) . .
N5 C94 H94A 110.1 . .
C93 C94 H94A 110.1 . .
N5 C94 H94B 110.1 . .
C93 C94 H94B 110.1 . .
H94A C94 H94B 108.4 . .
N6 C95 C96 112.1(3) . .
N6 C95 H95A 109.2 . .
C96 C95 H95A 109.2 . .
N6 C95 H95B 109.2 . .
C96 C95 H95B 109.2 . .
H95A C95 H95B 107.9 . .
O25 C96 C95 110.0(3) . .
O25 C96 H96A 109.7 . .
C95 C96 H96A 109.7 . .
O25 C96 H96B 109.7 . .
C95 C96 H96B 109.7 . .
H96A C96 H96B 108.2 . .
N6 C97 C98 111.2(3) . .
N6 C97 H97A 109.4 . .
C98 C97 H97A 109.4 . .
N6 C97 H97B 109.4 . .
C98 C97 H97B 109.4 . .
H97A C97 H97B 108.0 . .
O26 C98 C97 110.6(3) . .
O26 C98 H98A 109.5 . .
C97 C98 H98A 109.5 . .
O26 C98 H98B 109.5 . .
C97 C98 H98B 109.5 . .
H98A C98 H98B 108.1 . .
N6 C99 C100 110.1(3) . .
N6 C99 H99A 109.6 . .
C100 C99 H99A 109.6 . .
N6 C99 H99B 109.6 . .
C100 C99 H99B 109.6 . .
H99A C99 H99B 108.1 . .
O27 C100 C99 105.8(3) . .
O27 C100 H10C 110.6 . .
C99 C100 H10C 110.6 . .
O27 C100 H10D 110.6 . .
C99 C100 H10D 110.6 . .
H10C C100 H10D 108.7 . .
O28 C101 O29 123.7(4) . .
O28 C101 C1D 114.0(5) . .
O29 C101 C1D 118.6(4) . .
O28 C101 C1' 115.4(5) . .
O29 C101 C1' 114.0(6) . .
C1D C101 C1' 47.5(4) . .
O30 C115 C73 107.8(3) . 2_656
O30 C115 H11C 110.1 . .
C73 C115 H11C 110.1 2_656 .
O30 C115 H11D 110.1 . .
C73 C115 H11D 110.1 2_656 .
H11C C115 H11D 108.5 . .
C2' C1' C6' 120.0 . .
C2' C1' C101 130.0(6) . .
C6' C1' C101 109.9(6) . .
C1' C2' C3' 120.0 . .
C1' C2' H2' 120.0 . .
C3' C2' H2' 120.0 . .
C4' C3' C2' 120.0 . .
C4' C3' H3' 120.0 . .
C2' C3' H3' 120.0 . .
C3' C4' C5' 120.0 . .
C3' C4' H4' 120.0 . .
C5' C4' H4' 120.0 . .
C4' C5' C6' 120.0 . .
C4' C5' H5' 120.0 . .
C6' C5' H5' 120.0 . .
C5' C6' C1' 120.0 . .
C5' C6' C7' 115.4(7) . .
C1' C6' C7' 124.5(7) . .
C8' C7' C12' 120.0 . .
C8' C7' C6' 119.3(8) . .
C12' C7' C6' 120.5(8) . .
C7' C8' C9' 120.0 . .
C7' C8' H8' 120.0 . .
C9' C8' H8' 120.0 . .
C10' C9' C8' 120.0 . .
C10' C9' H9' 120.0 . .
C8' C9' H9' 120.0 . .
C11' C10' C9' 120.0 . .
C11' C10' H10' 120.0 . .
C9' C10' H10' 120.0 . .
C12' C11' C10' 120.0 . .
C12' C11' H11' 120.0 . .
C10' C11' H11' 120.0 . .
C11' C12' C7' 120.0 . .
C11' C12' H12' 120.0 . .
C7' C12' H12' 120.0 . .
C14' C13' C18' 120.0 . .
C14' C13' C82 107.4(4) . .
C18' C13' C82 129.6(4) . .
C13' C14' C15' 120.0 . .
C13' C14' H14' 120.0 . .
C15' C14' H14' 120.0 . .
C16' C15' C14' 120.0 . .
C16' C15' H15' 120.0 . .
C14' C15' H15' 120.0 . .
C15' C16' C17' 120.0 . .
C15' C16' H16' 120.0 . .
C17' C16' H16' 120.0 . .
C18' C17' C16' 120.0 . .
C18' C17' H17' 120.0 . .
C16' C17' H17' 120.0 . .
C17' C18' C13' 120.0 . .
C17' C18' H18' 120.0 . .
C13' C18' H18' 120.0 . .
C74 C75' O16 111.7(7) . .
C74 C75' H75C 109.3 . .
O16 C75' H75C 109.3 . .
C74 C75' H75D 109.3 . .
O16 C75' H75D 109.3 . .
H75C C75' H75D 107.9 . .
C93 C94' N5 114.4(7) . .
C93 C94' H94C 108.7 . .
N5 C94' H94C 108.7 . .
C93 C94' H94D 108.7 . .
N5 C94' H94D 108.7 . .
H94C C94' H94D 107.6 . .
C2D C1D C6D 120.0 . .
C2D C1D C101 109.6(4) . .
C6D C1D C101 130.3(4) . .
C1D C2D C3D 120.0 . .
C1D C2D H2D 120.0 . .
C3D C2D H2D 120.0 . .
C4D C3D C2D 120.0 . .
C4D C3D H3D 120.0 . .
C2D C3D H3D 120.0 . .
C5D C4D C3D 120.0 . .
C5D C4D H4D 120.0 . .
C3D C4D H4D 120.0 . .
C4D C5D C6D 120.0 . .
C4D C5D H5D 120.0 . .
C6D C5D H5D 120.0 . .
C5D C6D C1D 120.0 . .
C5D C6D C7D 120.1(3) . .
C1D C6D C7D 119.9(3) . .
C8D C7D C12D 120.0 . .
C8D C7D C6D 120.8(3) . .
C12D C7D C6D 119.2(3) . .
C7D C8D C9D 120.0 . .
C7D C8D H8D 120.0 . .
C9D C8D H8D 120.0 . .
C10D C9D C8D 120.0 . .
C10D C9D H9D 120.0 . .
C8D C9D H9D 120.0 . .
C9D C10D C11D 120.0 . .
C9D C10D H10E 120.0 . .
C11D C10D H10E 120.0 . .
C10D C11D C12D 120.0 . .
C10D C11D H11E 120.0 . .
C12D C11D H11E 120.0 . .
C11D C12D C7D 120.0 . .
C11D C12D H12D 120.0 . .
C7D C12D H12D 120.0 . .
C14D C13D C18D 120.0 . .
C14D C13D C82 117.2(3) . .
C18D C13D C82 122.6(3) . .
C13D C14D C15D 120.0 . .
C13D C14D H14D 120.0 . .
C15D C14D H14D 120.0 . .
C14D C15D C16D 120.0 . .
C14D C15D H15D 120.0 . .
C16D C15D H15D 120.0 . .
C17D C16D C15D 120.0 . .
C17D C16D H16D 120.0 . .
C15D C16D H16D 120.0 . .
C16D C17D C18D 120.0 . .
C16D C17D H17D 120.0 . .
C18D C17D H17D 120.0 . .
C17D C18D C13D 120.0 . .
C17D C18D H18D 120.0 . .
C13D C18D H18D 120.0 . .
N1S C1S C2S 176.8(9) . .
C1S C2S H2S1 109.5 . .
C1S C2S H2S2 109.5 . .
H2S1 C2S H2S2 109.5 . .
C1S C2S H2S3 109.5 . .
H2S1 C2S H2S3 109.5 . .
H2S2 C2S H2S3 109.5 . .
N2S C3S C4S 175.2(15) . .
N3S C5S C6S 175(2) . .
C5S C6S H6S1 109.5 . .
C5S C6S H6S2 109.8 . .
H6S1 C6S H6S2 111.0 . .
C5S C6S H6S3 108.1 . .
H6S1 C6S H6S3 108.9 . .
H6S2 C6S H6S3 109.5 . .
C2V N1V H5V1 50.7 . .
N1V C2V C3V 158(3) . .
N1V C2V H5V1 83.1 . .
C3V C2V H5V1 76.3 . .
C2V C3V H3V1 101.1 . .
C2V C3V H3V2 117.8 . .
H3V1 C3V H3V2 111.3 . .
C2V C3V H3V3 106.5 . .
H3V1 C3V H3V3 102.8 . .
H3V2 C3V H3V3 115.4 . .
C2V C3V H5V3 113.7 . .
H3V2 C3V H5V3 125.9 . .
H3V3 C3V H5V3 61.7 . .
N2V C4V C5V 165(3) . .
N2V C4V H3V2 112.7 . .
C5V C4V H3V2 77.7 . .
C4V C5V H3V1 103.1 . .
C4V C5V H3V3 88.2 . .
H3V1 C5V H3V3 97.5 . .
C4V C5V H5V1 109.3 . .
H3V1 C5V H5V1 141.4 . .
H3V3 C5V H5V1 103.8 . .
C4V C5V H5V2 100.4 . .
H3V1 C5V H5V2 56.4 . .
H3V3 C5V H5V2 153.6 . .
H5V1 C5V H5V2 96.9 . .
C4V C5V H5V3 120.1 . .
H3V1 C5V H5V3 55.4 . .
H3V3 C5V H5V3 49.6 . .
H5V1 C5V H5V3 119.7 . .
H5V2 C5V H5V3 105.6 . .
N1X C1X C2X 176.4(10) . .

loop_
_geom_bond_atom_site_label_1
_geom_bond_atom_site_label_2
_geom_bond_distance
_geom_bond_site_symmetry_2
Mn1 O1 2.164(3) .
Mn1 O4 2.177(3) .
Mn1 O3 2.197(3) .
Mn1 F1 2.207(2) .
Mn1 O2 2.301(3) .
Mn1 O5 2.301(3) .
Mn1 N1 2.363(3) .
Mn2 O1 1.870(3) .
Mn2 F3 1.888(2) .
Mn2 O8 1.912(3) .
Mn2 O5 1.936(2) .
Mn2 F2 2.1346(19) .
Mn2 O6 2.222(3) .
Mn3 F3 2.160(2) .
Mn3 F4 2.173(2) .
Mn3 O11 2.178(2) .
Mn3 O9 2.234(3) .
Mn3 O10 2.259(3) .
Mn3 O8 2.301(3) .
Mn3 N2 2.387(3) .
Mn4 O4 1.847(3) 2_575
Mn4 O11 1.882(3) .
Mn4 F4 1.975(2) .
Mn4 O13 2.018(3) .
Mn4 O12 2.102(3) .
Mn4 F1 2.114(2) 2_575
Mn5 F1 2.106(2) .
Mn5 F2 2.1293(19) 2_575
Mn5 F2 2.132(2) .
Mn5 O14 2.207(3) .
Mn5 O15 2.273(3) .
Mn5 O5 2.388(2) .
Mn5 N3 2.394(3) .
Mn6 F5 2.161(2) 2_656
Mn6 F7 2.168(2) .
Mn6 O17 2.208(3) .
Mn6 O16 2.232(3) .
Mn6 O18 2.235(3) .
Mn6 O30 2.307(3) 2_656
Mn6 N4 2.360(3) .
Mn6 Mn9 3.1971(8) 2_656
Mn7 O20 1.861(3) .
Mn7 O17 1.874(3) .
Mn7 F7 1.955(2) .
Mn7 O21 1.994(3) .
Mn7 O19 2.109(3) .
Mn7 F6 2.118(2) .
Mn8 O24 2.158(2) .
Mn8 O20 2.180(3) .
Mn8 F6 2.196(2) .
Mn8 O22 2.219(3) .
Mn8 O25 2.274(3) .
Mn8 O23 2.295(3) .
Mn8 N5 2.393(3) .
Mn9 O24 1.874(3) .
Mn9 F5 1.885(2) .
Mn9 O30 1.920(2) .
Mn9 O25 1.937(2) .
Mn9 F8 2.134(2) 2_656
Mn9 O28 2.218(3) .
Mn9 Mn6 3.1971(8) 2_656
Mn10 F6 2.110(2) .
Mn10 F8 2.1265(19) 2_656
Mn10 F8 2.136(2) .
Mn10 O26 2.221(3) .
Mn10 O27 2.276(3) .
Mn10 N6 2.382(3) .
Mn10 O25 2.403(3) .
F1 Mn4 2.114(2) 2_575
F2 Mn5 2.1293(19) 2_575
F5 Mn6 2.161(2) 2_656
F8 Mn10 2.1265(19) 2_656
F8 Mn9 2.134(2) 2_656
O1 C1 1.415(5) .
O2 C3 1.432(5) .
O3 C32 1.252(5) 2_575
O4 C6 1.399(5) .
O4 Mn4 1.847(3) 2_575
O5 C7 1.428(4) .
O6 C13 1.267(4) .
O7 C13 1.241(5) .
O8 C26 1.434(4) .
O9 C28 1.434(5) .
O10 C45 1.251(4) .
O11 C31 1.411(4) .
O12 C45 1.256(4) .
O13 C32 1.279(4) .
O14 C10 1.427(4) .
O15 C12 1.432(4) .
O16 C75 1.440(8) .
O16 C75' 1.468(9) .
O17 C71 1.404(4) .
O18 C58 1.244(5) .
O19 C58 1.278(5) .
O20 C89 1.402(5) .
O21 C76 1.279(5) .
O22 C76 1.242(5) .
O23 C93 1.427(5) .
O24 C92 1.414(4) .
O25 C96 1.433(4) .
O26 C98 1.431(4) .
O27 C100 1.437(4) .
O28 C101 1.254(6) .
O29 C101 1.263(6) .
O30 C115 1.431(4) .
O30 Mn6 2.307(3) 2_656
N1 C2 1.471(5) .
N1 C5 1.473(5) .
N1 C4 1.475(5) .
N2 C30 1.471(5) .
N2 C27 1.479(5) .
N2 C29 1.483(5) .
N3 C9 1.470(5) .
N3 C11 1.477(5) .
N3 C8 1.481(5) .
N4 C74 1.458(5) .
N4 C72 1.467(5) .
N4 C73 1.480(6) .
N5 C94 1.424(7) .
N5 C90 1.469(5) .
N5 C91 1.478(5) .
N5 C94' 1.626(14) .
N6 C97 1.471(5) .
N6 C95 1.479(5) .
N6 C99 1.485(5) .
C1 C2 1.522(6) .
C1 H1A 0.9700 .
C1 H1B 0.9700 .
C2 H2A 0.9700 .
C2 H2B 0.9700 .
C3 C4 1.522(7) .
C3 H3A 0.9700 .
C3 H3B 0.9700 .
C4 H4A 0.9700 .
C4 H4B 0.9700 .
C5 C6 1.510(6) .
C5 H5A 0.9700 .
C5 H5B 0.9700 .
C6 H6A 0.9700 .
C6 H6B 0.9700 .
C7 C8 1.518(5) .
C7 H7A 0.9700 .
C7 H7B 0.9700 .
C8 H8A 0.9700 .
C8 H8B 0.9700 .
C9 C10 1.522(5) .
C9 H9A 0.9700 .
C9 H9B 0.9700 .
C10 H10A 0.9700 .
C10 H10B 0.9700 .
C11 C12 1.498(5) .
C11 H11A 0.9700 .
C11 H11B 0.9700 .
C12 H12A 0.9700 .
C12 H12B 0.9700 .
C13 C14 1.517(6) .
C14 C15 1.390(7) .
C14 C19 1.397(7) .
C15 C16 1.386(7) .
C15 H15 0.9300 .
C16 C17 1.344(9) .
C16 H16 0.9300 .
C17 C18 1.389(8) .
C17 H17 0.9300 .
C18 C19 1.393(6) .
C18 H18 0.9300 .
C19 C20 1.500(7) .
C20 C25 1.349(8) .
C20 C21 1.354(7) .
C21 C22 1.380(11) .
C21 H21 0.9300 .
C22 C23 1.281(12) .
C22 H22 0.9300 .
C23 C24 1.379(10) .
C23 H23 0.9300 .
C24 C25 1.394(8) .
C24 H24 0.9300 .
C25 H25 0.9300 .
C26 C27 1.511(5) .
C26 H26A 0.9700 .
C26 H26B 0.9700 .
C27 H27A 0.9700 .
C27 H27B 0.9700 .
C28 C29 1.510(6) .
C28 H28A 0.9700 .
C28 H28B 0.9700 .
C29 H29A 0.9700 .
C29 H29B 0.9700 .
C30 C31 1.519(5) .
C30 H30A 0.9700 .
C30 H30B 0.9700 .
C31 H31A 0.9700 .
C31 H31B 0.9700 .
C32 O3 1.252(5) 2_575
C32 C33 1.502(6) .
C33 C34 1.385(7) .
C33 C38 1.405(6) .
C34 C35 1.394(7) .
C34 H34 0.9300 .
C35 C36 1.399(8) .
C35 H35 0.9300 .
C36 C37 1.356(8) .
C36 H36 0.9300 .
C37 C38 1.395(7) .
C37 H37 0.9300 .
C38 C39 1.458(7) .
C39 C40 1.371(8) .
C39 C44 1.410(7) .
C40 C41 1.373(8) .
C40 H40 0.9300 .
C41 C42 1.370(9) .
C41 H41 0.9300 .
C42 C43 1.348(10) .
C42 H42 0.9300 .
C43 C44 1.416(10) .
C43 H43 0.9300 .
C44 H44 0.9300 .
C45 C46 1.514(5) .
C46 C51 1.373(7) .
C46 C47 1.410(7) .
C47 C48 1.383(7) .
C47 H47 0.9300 .
C48 C49 1.363(9) .
C48 H48 0.9300 .
C49 C50 1.367(9) .
C49 H49 0.9300 .
C50 C51 1.418(7) .
C50 H50 0.9300 .
C51 C52 1.458(8) .
C52 C57 1.384(9) .
C52 C53 1.399(8) .
C53 C54 1.315(12) .
C53 H53 0.9300 .
C54 C55 1.347(14) .
C54 H54 0.9300 .
C55 C56 1.461(13) .
C55 H55 0.9300 .
C56 C57 1.410(9) .
C56 H56 0.9300 .
C57 H57 0.9300 .
C58 C59 1.519(6) .
C59 C60 1.376(7) .
C59 C64 1.410(7) .
C60 C61 1.389(6) .
C60 H60 0.9300 .
C61 C62 1.376(9) .
C61 H61 0.9300 .
C62 C63 1.347(9) .
C62 H62 0.9300 .
C63 C64 1.402(6) .
C63 H63 0.9300 .
C64 C65 1.473(7) .
C65 C70 1.403(7) .
C65 C66 1.404(7) .
C66 C67 1.391(8) .
C66 H66 0.9300 .
C67 C68 1.361(8) .
C67 H67 0.9300 .
C68 C69 1.397(8) .
C68 H68 0.9300 .
C69 C70 1.366(8) .
C69 H69 0.9300 .
C70 H70 0.9300 .
C71 C72 1.530(6) .
C71 H71A 0.9700 .
C71 H71B 0.9700 .
C72 H72A 0.9700 .
C72 H72B 0.9700 .
C73 C115 1.504(6) 2_656
C73 H73A 0.9700 .
C73 H73B 0.9700 .
C74 C75' 1.372(10) .
C74 C75 1.396(9) .
C74 H74A 0.9700 .
C74 H74B 0.9700 .
C75 H75A 0.9700 .
C75 H75B 0.9700 .
C76 C77 1.504(5) .
C77 C82 1.389(6) .
C77 C78 1.392(6) .
C78 C79 1.380(6) .
C78 H78 0.9300 .
C79 C80 1.347(7) .
C79 H79 0.9300 .
C80 C81 1.353(8) .
C80 H80 0.9300 .
C81 C82 1.417(7) .
C81 H81 0.9300 .
C82 C13D 1.481(6) .
C82 C13' 1.608(8) .
C89 C90 1.517(6) .
C89 H89A 0.9700 .
C89 H89B 0.9700 .
C90 H90A 0.9700 .
C90 H90B 0.9700 .
C91 C92 1.528(6) .
C91 H91A 0.9700 .
C91 H91B 0.9700 .
C92 H92A 0.9700 .
C92 H92B 0.9700 .
C93 C94' 1.271(11) .
C93 C94 1.592(7) .
C93 H93A 0.9700 .
C93 H93B 0.9700 .
C94 H94A 0.9700 .
C94 H94B 0.9700 .
C95 C96 1.516(5) .
C95 H95A 0.9700 .
C95 H95B 0.9700 .
C96 H96A 0.9700 .
C96 H96B 0.9700 .
C97 C98 1.509(5) .
C97 H97A 0.9700 .
C97 H97B 0.9700 .
C98 H98A 0.9700 .
C98 H98B 0.9700 .
C99 C100 1.498(5) .
C99 H99A 0.9700 .
C99 H99B 0.9700 .
C100 H10C 0.9700 .
C100 H10D 0.9700 .
C101 C1D 1.481(6) .
C101 C1' 1.668(7) .
C115 C73 1.504(6) 2_656
C115 H11C 0.9700 .
C115 H11D 0.9700 .
C1' C2' 1.3900 .
C1' C6' 1.3900 .
C2' C3' 1.3900 .
C2' H2' 0.9300 .
C3' C4' 1.3900 .
C3' H3' 0.9300 .
C4' C5' 1.3900 .
C4' H4' 0.9300 .
C5' C6' 1.3900 .
C5' H5' 0.9300 .
C6' C7' 1.431(11) .
C7' C8' 1.3900 .
C7' C12' 1.3900 .
C8' C9' 1.3900 .
C8' H8' 0.9300 .
C9' C10' 1.3900 .
C9' H9' 0.9300 .
C10' C11' 1.3900 .
C10' H10' 0.9300 .
C11' C12' 1.3900 .
C11' H11' 0.9300 .
C12' H12' 0.9300 .
C13' C14' 1.3900 .
C13' C18' 1.3900 .
C14' C15' 1.3900 .
C14' H14' 0.9300 .
C15' C16' 1.3900 .
C15' H15' 0.9300 .
C16' C17' 1.3900 .
C16' H16' 0.9300 .
C17' C18' 1.3900 .
C17' H17' 0.9300 .
C18' H18' 0.9300 .
C75' H75C 0.9700 .
C75' H75D 0.9700 .
C94' H94C 0.9700 .
C94' H94D 0.9700 .
C1D C2D 1.3900 .
C1D C6D 1.3900 .
C2D C3D 1.3900 .
C2D H2D 0.9300 .
C3D C4D 1.3900 .
C3D H3D 0.9300 .
C4D C5D 1.3900 .
C4D H4D 0.9300 .
C5D C6D 1.3900 .
C5D H5D 0.9300 .
C6D C7D 1.493(4) .
C7D C8D 1.3900 .
C7D C12D 1.3900 .
C8D C9D 1.3900 .
C8D H8D 0.9300 .
C9D C10D 1.3900 .
C9D H9D 0.9300 .
C10D C11D 1.3900 .
C10D H10E 0.9300 .
C11D C12D 1.3900 .
C11D H11E 0.9300 .
C12D H12D 0.9300 .
C13D C14D 1.3900 .
C13D C18D 1.3900 .
C14D C15D 1.3900 .
C14D H14D 0.9300 .
C15D C16D 1.3900 .
C15D H15D 0.9300 .
C16D C17D 1.3900 .
C16D H16D 0.9300 .
C17D C18D 1.3900 .
C17D H17D 0.9300 .
C18D H18D 0.9300 .
N1S C1S 1.195(10) .
N2S C3S 1.120(14) .
N3S C5S 1.070(9) .
C1S C2S 1.430(11) .
C2S H2S1 0.9600 .
C2S H2S2 0.9600 .
C2S H2S3 0.9600 .
C3S C4S 1.415(12) .
C4S H4S1 0.9600 .
C4S H4S2 0.9600 .
C4S H4S3 0.9600 .
C5S C6S 1.426(9) .
C6S H6S1 0.9547 .
C6S H6S2 0.9474 .
C6S H6S3 0.9722 .
N1V C2V 1.100(9) .
N2V C4V 1.116(9) .
C2V C3V 1.426(9) .
C2V H5V1 1.1775 .
C3V H3V1 1.0247 .
C3V H3V2 0.8715 .
C3V H3V3 0.9814 .
C3V H5V3 1.0075 .
C4V C5V 1.444(10) .
C4V H3V2 1.0606 .
C5V H3V1 0.6594 .
C5V H3V3 1.3390 .
C5V H5V1 0.9732 .
C5V H5V2 1.1180 .
N1X C1X 1.194(7) .
C1X C2X 1.467(8) .
C2X H2X1 0.9600 .
C2X H2X2 0.9600 .
C2X H2X3 0.9600 .

loop_
_geom_torsion_atom_site_label_1
_geom_torsion_atom_site_label_2
_geom_torsion_atom_site_label_3
_geom_torsion_atom_site_label_4
_geom_torsion
_geom_torsion_site_symmetry_1
_geom_torsion_site_symmetry_4
F2 Mn5 F1 Mn4 -30.0(2) 2_575 2_575
F2 Mn5 F1 Mn4 -103.5(2) . 2_575
O15 Mn5 F1 Mn4 50.6(2) . 2_575
O5 Mn5 F1 Mn4 -169.6(2) . 2_575
N3 Mn5 F1 Mn4 121.4(2) . 2_575
F2 Mn5 F1 Mn1 120.47(9) 2_575 .
F2 Mn5 F1 Mn1 46.96(10) . .
O15 Mn5 F1 Mn1 -158.91(10) . .
O5 Mn5 F1 Mn1 -19.17(9) . .
N3 Mn5 F1 Mn1 -88.12(11) . .
O1 Mn1 F1 Mn5 -41.81(11) . .
O4 Mn1 F1 Mn5 -152.61(12) . .
O3 Mn1 F1 Mn5 122.72(11) . .
O2 Mn1 F1 Mn5 65.60(19) . .
O5 Mn1 F1 Mn5 19.92(9) . .
N1 Mn1 F1 Mn5 -123.60(14) . .
O1 Mn1 F1 Mn4 123.61(9) . 2_575
O4 Mn1 F1 Mn4 12.81(9) . 2_575
O3 Mn1 F1 Mn4 -71.87(10) . 2_575
O2 Mn1 F1 Mn4 -128.98(15) . 2_575
O5 Mn1 F1 Mn4 -174.66(10) . 2_575
N1 Mn1 F1 Mn4 41.82(17) . 2_575
F1 Mn5 F2 Mn5 81.15(9) . 2_575
F2 Mn5 F2 Mn5 0.000(1) 2_575 2_575
O14 Mn5 F2 Mn5 -98.78(10) . 2_575
O15 Mn5 F2 Mn5 -33.1(2) . 2_575
O5 Mn5 F2 Mn5 147.96(11) . 2_575
N3 Mn5 F2 Mn5 -161.22(11) . 2_575
F1 Mn5 F2 Mn2 -72.18(9) . .
F2 Mn5 F2 Mn2 -153.33(13) 2_575 .
O14 Mn5 F2 Mn2 107.89(10) . .
O15 Mn5 F2 Mn2 173.57(15) . .
O5 Mn5 F2 Mn2 -5.36(8) . .
N3 Mn5 F2 Mn2 45.45(14) . .
O1 Mn2 F2 Mn5 -46.05(17) . 2_575
F3 Mn2 F2 Mn5 139.67(17) . 2_575
O8 Mn2 F2 Mn5 53.98(17) . 2_575
O5 Mn2 F2 Mn5 -128.91(18) . 2_575
O1 Mn2 F2 Mn5 89.24(10) . .
F3 Mn2 F2 Mn5 -85.03(9) . .
O8 Mn2 F2 Mn5 -170.72(11) . .
O5 Mn2 F2 Mn5 6.38(10) . .
O8 Mn2 F3 Mn3 11.10(10) . .
O5 Mn2 F3 Mn3 -158.45(10) . .
F2 Mn2 F3 Mn3 -75.65(9) . .
O6 Mn2 F3 Mn3 110.40(10) . .
F4 Mn3 F3 Mn2 105.30(10) . .
O11 Mn3 F3 Mn2 54.89(16) . .
O9 Mn3 F3 Mn2 -113.60(11) . .
O10 Mn3 F3 Mn2 175.87(9) . .
O8 Mn3 F3 Mn2 -9.73(9) . .
N2 Mn3 F3 Mn2 -55.53(15) . .
O4 Mn4 F4 Mn3 -174.77(10) 2_575 .
O11 Mn4 F4 Mn3 11.43(10) . .
O12 Mn4 F4 Mn3 -80.02(10) . .
F1 Mn4 F4 Mn3 105.43(9) 2_575 .
F3 Mn3 F4 Mn4 -156.65(10) . .
O11 Mn3 F4 Mn4 -10.27(9) . .
O9 Mn3 F4 Mn4 141.28(11) . .
O10 Mn3 F4 Mn4 76.84(10) . .
O8 Mn3 F4 Mn4 -91.56(10) . .
N2 Mn3 F4 Mn4 -2.4(2) . .
O30 Mn9 F5 Mn6 -10.92(10) . 2_656
O25 Mn9 F5 Mn6 159.34(10) . 2_656
F8 Mn9 F5 Mn6 76.62(9) 2_656 2_656
O28 Mn9 F5 Mn6 -110.80(10) . 2_656
F8 Mn10 F6 Mn7 102.5(2) 2_656 .
F8 Mn10 F6 Mn7 28.9(2) . .
O27 Mn10 F6 Mn7 -51.6(2) . .
N6 Mn10 F6 Mn7 -123.1(2) . .
O25 Mn10 F6 Mn7 168.6(2) . .
F8 Mn10 F6 Mn8 -47.24(11) 2_656 .
F8 Mn10 F6 Mn8 -120.89(9) . .
O27 Mn10 F6 Mn8 158.57(10) . .
N6 Mn10 F6 Mn8 87.07(11) . .
O25 Mn10 F6 Mn8 18.83(8) . .
O20 Mn7 F6 Mn10 -134.9(2) . .
O17 Mn7 F6 Mn10 42.5(2) . .
F7 Mn7 F6 Mn10 -41.7(2) . .
O21 Mn7 F6 Mn10 135.9(2) . .
O20 Mn7 F6 Mn8 16.47(10) . .
O17 Mn7 F6 Mn8 -166.16(9) . .
F7 Mn7 F6 Mn8 109.65(9) . .
O21 Mn7 F6 Mn8 -72.72(11) . .
O24 Mn8 F6 Mn10 42.67(12) . .
O20 Mn8 F6 Mn10 150.29(12) . .
O22 Mn8 F6 Mn10 -125.66(11) . .
O25 Mn8 F6 Mn10 -19.83(9) . .
O23 Mn8 F6 Mn10 -67.43(18) . .
N5 Mn8 F6 Mn10 125.74(14) . .
O24 Mn8 F6 Mn7 -122.16(9) . .
O20 Mn8 F6 Mn7 -14.54(9) . .
O22 Mn8 F6 Mn7 69.51(9) . .
O25 Mn8 F6 Mn7 175.34(10) . .
O23 Mn8 F6 Mn7 127.74(15) . .
N5 Mn8 F6 Mn7 -39.09(17) . .
O20 Mn7 F7 Mn6 -175.15(10) . .
O17 Mn7 F7 Mn6 12.76(10) . .
O19 Mn7 F7 Mn6 -79.40(10) . .
F6 Mn7 F7 Mn6 105.44(9) . .
F5 Mn6 F7 Mn7 -156.20(10) 2_656 .
O17 Mn6 F7 Mn7 -11.32(9) . .
O16 Mn6 F7 Mn7 144.01(12) . .
O18 Mn6 F7 Mn7 76.95(10) . .
O30 Mn6 F7 Mn7 -91.64(10) 2_656 .
N4 Mn6 F7 Mn7 -1.5(2) . .
Mn9 Mn6 F7 Mn7 -122.86(7) 2_656 .
F6 Mn10 F8 Mn10 107.13(9) . 2_656
F8 Mn10 F8 Mn10 0.0 2_656 2_656
O26 Mn10 F8 Mn10 -78.81(10) . 2_656
O27 Mn10 F8 Mn10 -165.91(11) . 2_656
N6 Mn10 F8 Mn10 -147.66(17) . 2_656
O25 Mn10 F8 Mn10 45.75(14) . 2_656
F6 Mn10 F8 Mn9 -116.20(17) . 2_656
F8 Mn10 F8 Mn9 136.7(2) 2_656 2_656
O26 Mn10 F8 Mn9 57.86(18) . 2_656
O27 Mn10 F8 Mn9 -29.24(17) . 2_656
N6 Mn10 F8 Mn9 -11.0(3) . 2_656
O25 Mn10 F8 Mn9 -177.58(13) . 2_656
O8 Mn2 O1 C1 27.6(3) . .
O5 Mn2 O1 C1 -163.0(3) . .
F2 Mn2 O1 C1 113.9(3) . .
O6 Mn2 O1 C1 -71.8(3) . .
O8 Mn2 O1 Mn1 -175.37(11) . .
O5 Mn2 O1 Mn1 -6.05(11) . .
F2 Mn2 O1 Mn1 -89.14(11) . .
O6 Mn2 O1 Mn1 85.16(12) . .
O4 Mn1 O1 C1 -54.6(3) . .
O3 Mn1 O1 C1 113.8(4) . .
F1 Mn1 O1 C1 -130.5(3) . .
O2 Mn1 O1 C1 81.6(3) . .
O5 Mn1 O1 C1 163.9(3) . .
N1 Mn1 O1 C1 6.5(3) . .
O4 Mn1 O1 Mn2 146.86(11) . .
O3 Mn1 O1 Mn2 -44.7(4) . .
F1 Mn1 O1 Mn2 71.02(12) . .
O2 Mn1 O1 Mn2 -76.85(12) . .
O5 Mn1 O1 Mn2 5.43(10) . .
N1 Mn1 O1 Mn2 -151.97(15) . .
O1 Mn1 O2 C3 -101.4(3) . .
O4 Mn1 O2 C3 19.1(3) . .
O3 Mn1 O2 C3 87.7(3) . .
F1 Mn1 O2 C3 145.9(3) . .
O5 Mn1 O2 C3 -170.0(3) . .
N1 Mn1 O2 C3 -27.8(3) . .
O1 Mn1 O3 C32 157.6(4) . 2_575
O4 Mn1 O3 C32 -33.1(4) . 2_575
F1 Mn1 O3 C32 38.9(4) . 2_575
O2 Mn1 O3 C32 -169.6(4) . 2_575
O5 Mn1 O3 C32 111.1(4) . 2_575
N1 Mn1 O3 C32 -100.8(4) . 2_575
O1 Mn1 O4 C6 64.6(3) . .
O3 Mn1 O4 C6 -112.0(3) . .
F1 Mn1 O4 C6 163.1(3) . .
O2 Mn1 O4 C6 -44.9(3) . .
O5 Mn1 O4 C6 150.7(3) . .
N1 Mn1 O4 C6 2.8(3) . .
O1 Mn1 O4 Mn4 -113.80(13) . 2_575
O3 Mn1 O4 Mn4 69.60(13) . 2_575
F1 Mn1 O4 Mn4 -15.29(11) . 2_575
O2 Mn1 O4 Mn4 136.66(13) . 2_575
O5 Mn1 O4 Mn4 -27.7(2) . 2_575
N1 Mn1 O4 Mn4 -175.65(16) . 2_575
O1 Mn2 O5 C7 138.8(3) . .
F3 Mn2 O5 C7 -43.3(3) . .
O8 Mn2 O5 C7 -117.4(6) . .
F2 Mn2 O5 C7 -132.9(3) . .
O6 Mn2 O5 C7 50.0(3) . .
O1 Mn2 O5 Mn1 5.50(10) . .
F3 Mn2 O5 Mn1 -176.60(9) . .
O8 Mn2 O5 Mn1 109.3(6) . .
F2 Mn2 O5 Mn1 93.74(9) . .
O6 Mn2 O5 Mn1 -83.35(10) . .
O1 Mn2 O5 Mn5 -93.89(11) . .
F3 Mn2 O5 Mn5 84.01(10) . .
O8 Mn2 O5 Mn5 9.9(6) . .
F2 Mn2 O5 Mn5 -5.65(8) . .
O6 Mn2 O5 Mn5 177.26(10) . .
O1 Mn1 O5 C7 -139.4(3) . .
O4 Mn1 O5 C7 119.1(3) . .
O3 Mn1 O5 C7 27.4(2) . .
F1 Mn1 O5 C7 106.8(2) . .
O2 Mn1 O5 C7 -49.4(2) . .
N1 Mn1 O5 C7 -107.4(3) . .
O1 Mn1 O5 Mn2 -5.07(9) . .
O4 Mn1 O5 Mn2 -106.63(17) . .
O3 Mn1 O5 Mn2 161.69(10) . .
F1 Mn1 O5 Mn2 -118.86(11) . .
O2 Mn1 O5 Mn2 84.87(11) . .
N1 Mn1 O5 Mn2 26.85(18) . .
O1 Mn1 O5 Mn5 97.17(10) . .
O4 Mn1 O5 Mn5 -4.4(2) . .
O3 Mn1 O5 Mn5 -96.08(10) . .
F1 Mn1 O5 Mn5 -16.63(8) . .
O2 Mn1 O5 Mn5 -172.90(10) . .
N1 Mn1 O5 Mn5 129.09(14) . .
F1 Mn5 O5 C7 -109.2(2) . .
F2 Mn5 O5 C7 -176.0(2) 2_575 .
F2 Mn5 O5 C7 137.0(2) . .
O14 Mn5 O5 C7 64.5(2) . .
O15 Mn5 O5 C7 -42.2(3) . .
N3 Mn5 O5 C7 -3.4(2) . .
F1 Mn5 O5 Mn2 119.63(11) . .
F2 Mn5 O5 Mn2 52.81(16) 2_575 .
F2 Mn5 O5 Mn2 5.87(9) . .
O14 Mn5 O5 Mn2 -66.66(12) . .
O15 Mn5 O5 Mn2 -173.41(10) . .
N3 Mn5 O5 Mn2 -134.57(13) . .
F1 Mn5 O5 Mn1 17.44(8) . .
F2 Mn5 O5 Mn1 -49.37(14) 2_575 .
F2 Mn5 O5 Mn1 -96.32(9) . .
O14 Mn5 O5 Mn1 -168.84(9) . .
O15 Mn5 O5 Mn1 84.41(14) . .
N3 Mn5 O5 Mn1 123.24(11) . .
O1 Mn2 O6 C13 144.6(4) . .
F3 Mn2 O6 C13 -41.4(4) . .
O8 Mn2 O6 C13 44.8(4) . .
O5 Mn2 O6 C13 -132.8(4) . .
O1 Mn2 O8 C26 -66.9(3) . .
F3 Mn2 O8 C26 116.3(3) . .
O5 Mn2 O8 C26 -169.1(5) . .
F2 Mn2 O8 C26 -153.7(3) . .
O6 Mn2 O8 C26 23.7(3) . .
O1 Mn2 O8 Mn3 166.61(10) . .
F3 Mn2 O8 Mn3 -10.21(9) . .
O5 Mn2 O8 Mn3 64.4(6) . .
F2 Mn2 O8 Mn3 79.87(9) . .
O6 Mn2 O8 Mn3 -102.76(10) . .
F3 Mn3 O8 C26 -126.4(2) . .
F4 Mn3 O8 C26 162.6(2) . .
O11 Mn3 O8 C26 91.9(2) . .
O9 Mn3 O8 C26 -51.6(2) . .
O10 Mn3 O8 C26 34.6(5) . .
N2 Mn3 O8 C26 19.2(2) . .
F3 Mn3 O8 Mn2 9.42(8) . .
F4 Mn3 O8 Mn2 -61.49(11) . .
O11 Mn3 O8 Mn2 -132.25(11) . .
O9 Mn3 O8 Mn2 84.25(11) . .
O10 Mn3 O8 Mn2 170.4(3) . .
N2 Mn3 O8 Mn2 155.02(12) . .
F3 Mn3 O9 C28 169.4(3) . .
F4 Mn3 O9 C28 -128.3(2) . .
O11 Mn3 O9 C28 2.5(3) . .
O10 Mn3 O9 C28 -64.0(3) . .
O8 Mn3 O9 C28 101.2(3) . .
N2 Mn3 O9 C28 31.1(3) . .
F3 Mn3 O10 C45 -113.9(3) . .
F4 Mn3 O10 C45 -43.5(3) . .
O11 Mn3 O10 C45 29.9(3) . .
O9 Mn3 O10 C45 176.2(4) . .
O8 Mn3 O10 C45 87.6(5) . .
N2 Mn3 O10 C45 102.4(3) . .
F4 Mn4 O11 C31 -150.6(3) . .
O13 Mn4 O11 C31 33.8(3) . .
O12 Mn4 O11 C31 -62.7(3) . .
F1 Mn4 O11 C31 121.9(3) 2_575 .
F4 Mn4 O11 Mn3 -11.51(10) . .
O13 Mn4 O11 Mn3 172.90(11) . .
O12 Mn4 O11 Mn3 76.44(11) . .
F1 Mn4 O11 Mn3 -99.03(10) 2_575 .
F3 Mn3 O11 C31 -154.0(2) . .
F4 Mn3 O11 C31 153.5(3) . .
O9 Mn3 O11 C31 7.0(3) . .
O10 Mn3 O11 C31 72.3(3) . .
O8 Mn3 O11 C31 -95.4(3) . .
N2 Mn3 O11 C31 -21.9(3) . .
F3 Mn3 O11 Mn4 63.44(17) . .
F4 Mn3 O11 Mn4 10.89(9) . .
O9 Mn3 O11 Mn4 -135.57(15) . .
O10 Mn3 O11 Mn4 -70.26(12) . .
O8 Mn3 O11 Mn4 122.03(11) . .
N2 Mn3 O11 Mn4 -164.44(14) . .
O4 Mn4 O12 C45 135.1(3) 2_575 .
O11 Mn4 O12 C45 -42.1(3) . .
F4 Mn4 O12 C45 41.6(3) . .
O13 Mn4 O12 C45 -132.7(3) . .
O4 Mn4 O13 C32 -35.5(3) 2_575 .
O11 Mn4 O13 C32 138.1(3) . .
O12 Mn4 O13 C32 -130.6(3) . .
F1 Mn4 O13 C32 44.4(3) 2_575 .
F2 Mn5 O14 C10 142.0(2) 2_575 .
F2 Mn5 O14 C10 -143.9(2) . .
O15 Mn5 O14 C10 61.9(2) . .
O5 Mn5 O14 C10 -76.0(3) . .
N3 Mn5 O14 C10 -9.9(2) . .
F1 Mn5 O15 C12 61.7(2) . .
F2 Mn5 O15 C12 148.3(2) 2_575 .
F2 Mn5 O15 C12 -179.3(2) . .
O14 Mn5 O15 C12 -115.5(2) . .
O5 Mn5 O15 C12 -0.7(3) . .
N3 Mn5 O15 C12 -39.8(2) . .
F5 Mn6 O16 C75 175.4(4) 2_656 .
F7 Mn6 O16 C75 -125.0(4) . .
O17 Mn6 O16 C75 12.1(4) . .
O18 Mn6 O16 C75 -58.0(4) . .
O30 Mn6 O16 C75 106.6(4) 2_656 .
N4 Mn6 O16 C75 35.0(4) . .
Mn9 Mn6 O16 C75 143.0(4) 2_656 .
F5 Mn6 O16 C75' 142.9(6) 2_656 .
F7 Mn6 O16 C75' -157.5(6) . .
O17 Mn6 O16 C75' -20.5(7) . .
O18 Mn6 O16 C75' -90.5(6) . .
O30 Mn6 O16 C75' 74.1(6) 2_656 .
N4 Mn6 O16 C75' 2.5(6) . .
Mn9 Mn6 O16 C75' 110.5(6) 2_656 .
O20 Mn7 O17 C71 136.3(8) . .
F7 Mn7 O17 C71 -152.8(3) . .
O21 Mn7 O17 C71 24.4(3) . .
O19 Mn7 O17 C71 -65.6(3) . .
F6 Mn7 O17 C71 118.3(3) . .
F7 Mn7 O17 Mn6 -12.58(10) . .
O21 Mn7 O17 Mn6 164.63(12) . .
O19 Mn7 O17 Mn6 74.63(11) . .
F6 Mn7 O17 Mn6 -101.45(10) . .
F5 Mn6 O17 C71 -151.4(3) 2_656 .
F7 Mn6 O17 C71 156.3(3) . .
O16 Mn6 O17 C71 5.4(4) . .
O18 Mn6 O17 C71 74.2(3) . .
O30 Mn6 O17 C71 -92.2(3) 2_656 .
N4 Mn6 O17 C71 -17.7(3) . .
Mn9 Mn6 O17 C71 -121.1(3) 2_656 .
F5 Mn6 O17 Mn7 64.17(16) 2_656 .
F7 Mn6 O17 Mn7 11.87(9) . .
O16 Mn6 O17 Mn7 -139.12(16) . .
O18 Mn6 O17 Mn7 -70.29(12) . .
O30 Mn6 O17 Mn7 123.37(11) 2_656 .
N4 Mn6 O17 Mn7 -162.17(15) . .
Mn9 Mn6 O17 Mn7 94.44(10) 2_656 .
F5 Mn6 O18 C58 -113.5(3) 2_656 .
F7 Mn6 O18 C58 -43.4(3) . .
O17 Mn6 O18 C58 28.9(3) . .
O16 Mn6 O18 C58 175.7(3) . .
O30 Mn6 O18 C58 91.8(5) 2_656 .
N4 Mn6 O18 C58 102.0(3) . .
Mn9 Mn6 O18 C58 -109.3(3) 2_656 .
O20 Mn7 O19 C58 137.2(3) . .
O17 Mn7 O19 C58 -39.7(3) . .
F7 Mn7 O19 C58 44.4(3) . .
O21 Mn7 O19 C58 -133.0(3) . .
F7 Mn7 O20 C89 81.3(3) . .
O21 Mn7 O20 C89 -96.3(3) . .
O19 Mn7 O20 C89 -6.4(3) . .
F6 Mn7 O20 C89 169.9(3) . .
F7 Mn7 O20 Mn8 -105.76(12) . .
O21 Mn7 O20 Mn8 76.65(13) . .
O19 Mn7 O20 Mn8 166.53(12) . .
F6 Mn7 O20 Mn8 -17.19(10) . .
O24 Mn8 O20 C89 -69.3(3) . .
F6 Mn8 O20 C89 -169.4(3) . .
O22 Mn8 O20 C89 105.5(3) . .
O25 Mn8 O20 C89 -152.9(3) . .
O23 Mn8 O20 C89 38.1(3) . .
N5 Mn8 O20 C89 -5.9(3) . .
O24 Mn8 O20 Mn7 117.34(12) . .
F6 Mn8 O20 Mn7 17.21(10) . .
O22 Mn8 O20 Mn7 -67.92(13) . .
O25 Mn8 O20 Mn7 33.7(2) . .
O23 Mn8 O20 Mn7 -135.31(12) . .
N5 Mn8 O20 Mn7 -179.28(15) . .
O20 Mn7 O21 C76 -33.3(3) . .
O17 Mn7 O21 C76 138.9(3) . .
O19 Mn7 O21 C76 -129.2(3) . .
F6 Mn7 O21 C76 46.1(3) . .
O24 Mn8 O22 C76 174.5(4) . .
O20 Mn8 O22 C76 14.7(3) . .
F6 Mn8 O22 C76 -57.3(3) . .
O25 Mn8 O22 C76 -129.4(3) . .
O23 Mn8 O22 C76 151.2(4) . .
N5 Mn8 O22 C76 82.6(4) . .
O24 Mn8 O23 C93 100.3(3) . .
O20 Mn8 O23 C93 -16.8(3) . .
F6 Mn8 O23 C93 -144.5(2) . .
O22 Mn8 O23 C93 -85.3(3) . .
O25 Mn8 O23 C93 169.7(3) . .
N5 Mn8 O23 C93 26.6(2) . .
O30 Mn9 O24 C92 -28.5(3) . .
O25 Mn9 O24 C92 161.5(3) . .
F8 Mn9 O24 C92 -115.6(3) 2_656 .
O28 Mn9 O24 C92 71.5(3) . .
Mn6 Mn9 O24 C92 -44.4(4) 2_656 .
O30 Mn9 O24 Mn8 175.17(11) . .
O25 Mn9 O24 Mn8 5.14(12) . .
F8 Mn9 O24 Mn8 88.13(11) 2_656 .
O28 Mn9 O24 Mn8 -84.81(12) . .
Mn6 Mn9 O24 Mn8 159.25(5) 2_656 .
O20 Mn8 O24 C92 55.8(3) . .
F6 Mn8 O24 C92 131.5(3) . .
O22 Mn8 O24 C92 -102.6(5) . .
O25 Mn8 O24 C92 -162.5(3) . .
O23 Mn8 O24 C92 -79.8(3) . .
N5 Mn8 O24 C92 -6.3(3) . .
O20 Mn8 O24 Mn9 -146.34(11) . .
F6 Mn8 O24 Mn9 -70.67(13) . .
O22 Mn8 O24 Mn9 55.2(5) . .
O25 Mn8 O24 Mn9 -4.65(10) . .
O23 Mn8 O24 Mn9 78.05(13) . .
N5 Mn8 O24 Mn9 151.48(15) . .
O24 Mn9 O25 C96 -138.8(3) . .
F5 Mn9 O25 C96 43.4(2) . .
O30 Mn9 O25 C96 115.8(6) . .
F8 Mn9 O25 C96 132.9(2) 2_656 .
O28 Mn9 O25 C96 -50.1(3) . .
Mn6 Mn9 O25 C96 60.7(3) 2_656 .
O24 Mn9 O25 Mn8 -4.74(11) . .
F5 Mn9 O25 Mn8 177.39(10) . .
O30 Mn9 O25 Mn8 -110.2(6) . .
F8 Mn9 O25 Mn8 -93.10(10) 2_656 .
O28 Mn9 O25 Mn8 83.89(11) . .
Mn6 Mn9 O25 Mn8 -165.28(4) 2_656 .
O24 Mn9 O25 Mn10 94.88(11) . .
F5 Mn9 O25 Mn10 -82.99(10) . .
O30 Mn9 O25 Mn10 -10.6(7) . .
F8 Mn9 O25 Mn10 6.52(9) 2_656 .
O28 Mn9 O25 Mn10 -176.49(11) . .
Mn6 Mn9 O25 Mn10 -65.65(12) 2_656 .
O24 Mn8 O25 C96 139.2(2) . .
O20 Mn8 O25 C96 -122.9(2) . .
F6 Mn8 O25 C96 -106.7(2) . .
O22 Mn8 O25 C96 -28.1(2) . .
O23 Mn8 O25 C96 49.0(2) . .
N5 Mn8 O25 C96 105.2(2) . .
O24 Mn8 O25 Mn9 4.37(10) . .
O20 Mn8 O25 Mn9 102.25(17) . .
F6 Mn8 O25 Mn9 118.43(11) . .
O22 Mn8 O25 Mn9 -162.92(10) . .
O23 Mn8 O25 Mn9 -85.87(11) . .
N5 Mn8 O25 Mn9 -29.67(19) . .
O24 Mn8 O25 Mn10 -97.61(10) . .
O20 Mn8 O25 Mn10 0.27(19) . .
F6 Mn8 O25 Mn10 16.46(7) . .
O22 Mn8 O25 Mn10 95.10(10) . .
O23 Mn8 O25 Mn10 172.15(10) . .
N5 Mn8 O25 Mn10 -131.65(13) . .
F6 Mn10 O25 C96 109.8(2) . .
F8 Mn10 O25 C96 -137.5(2) 2_656 .
F8 Mn10 O25 C96 175.9(2) . .
O26 Mn10 O25 C96 -64.6(2) . .
O27 Mn10 O25 C96 43.3(3) . .
N6 Mn10 O25 C96 2.6(2) . .
F6 Mn10 O25 Mn9 -119.50(11) . .
F8 Mn10 O25 Mn9 -6.80(9) 2_656 .
F8 Mn10 O25 Mn9 -53.34(16) . .
O26 Mn10 O25 Mn9 66.10(12) . .
O27 Mn10 O25 Mn9 174.01(10) . .
N6 Mn10 O25 Mn9 133.31(13) . .
F6 Mn10 O25 Mn8 -17.25(8) . .
F8 Mn10 O25 Mn8 95.44(9) 2_656 .
F8 Mn10 O25 Mn8 48.90(14) . .
O26 Mn10 O25 Mn8 168.34(8) . .
O27 Mn10 O25 Mn8 -83.75(14) . .
N6 Mn10 O25 Mn8 -124.44(11) . .
F8 Mn10 O26 C98 140.3(2) 2_656 .
F8 Mn10 O26 C98 -145.5(2) . .
O27 Mn10 O26 C98 -65.4(2) . .
N6 Mn10 O26 C98 7.1(2) . .
O25 Mn10 O26 C98 72.6(2) . .
F6 Mn10 O27 C100 -63.7(2) . .
F8 Mn10 O27 C100 179.5(2) 2_656 .
F8 Mn10 O27 C100 -150.4(2) . .
O26 Mn10 O27 C100 114.1(2) . .
N6 Mn10 O27 C100 38.7(2) . .
O25 Mn10 O27 C100 -2.1(3) . .
O24 Mn9 O28 C101 -170.4(6) . .
F5 Mn9 O28 C101 15.5(6) . .
O30 Mn9 O28 C101 -70.6(6) . .
O25 Mn9 O28 C101 106.9(6) . .
Mn6 Mn9 O28 C101 -24.1(6) 2_656 .
O24 Mn9 O30 C115 68.9(3) . .
F5 Mn9 O30 C115 -114.2(3) . .
O25 Mn9 O30 C115 172.9(6) . .
F8 Mn9 O30 C115 155.9(3) 2_656 .
O28 Mn9 O30 C115 -21.4(3) . .
Mn6 Mn9 O30 C115 -124.2(3) 2_656 .
O24 Mn9 O30 Mn6 -166.87(10) . 2_656
F5 Mn9 O30 Mn6 10.00(10) . 2_656
O25 Mn9 O30 Mn6 -62.9(7) . 2_656
F8 Mn9 O30 Mn6 -79.87(9) 2_656 2_656
O28 Mn9 O30 Mn6 102.79(11) . 2_656
O1 Mn1 N1 C2 -29.8(2) . .
O4 Mn1 N1 C2 93.1(3) . .
O3 Mn1 N1 C2 167.7(2) . .
F1 Mn1 N1 C2 64.3(3) . .
O2 Mn1 N1 C2 -121.0(3) . .
O5 Mn1 N1 C2 -60.6(3) . .
O1 Mn1 N1 C5 -148.2(3) . .
O4 Mn1 N1 C5 -25.4(3) . .
O3 Mn1 N1 C5 49.2(3) . .
F1 Mn1 N1 C5 -54.2(3) . .
O2 Mn1 N1 C5 120.5(3) . .
O5 Mn1 N1 C5 -179.1(2) . .
O1 Mn1 N1 C4 90.9(3) . .
O4 Mn1 N1 C4 -146.3(3) . .
O3 Mn1 N1 C4 -71.7(3) . .
F1 Mn1 N1 C4 -175.1(2) . .
O2 Mn1 N1 C4 -0.4(3) . .
O5 Mn1 N1 C4 60.0(3) . .
F3 Mn3 N2 C30 175.4(2) . .
F4 Mn3 N2 C30 29.8(3) . .
O11 Mn3 N2 C30 37.6(2) . .
O9 Mn3 N2 C30 -124.8(2) . .
O10 Mn3 N2 C30 -45.6(2) . .
O8 Mn3 N2 C30 130.5(2) . .
F3 Mn3 N2 C27 56.7(3) . .
F4 Mn3 N2 C27 -88.9(3) . .
O11 Mn3 N2 C27 -81.1(2) . .
O9 Mn3 N2 C27 116.5(2) . .
O10 Mn3 N2 C27 -164.4(2) . .
O8 Mn3 N2 C27 11.8(2) . .
F3 Mn3 N2 C29 -64.1(3) . .
F4 Mn3 N2 C29 150.4(2) . .
O11 Mn3 N2 C29 158.2(3) . .
O9 Mn3 N2 C29 -4.3(2) . .
O10 Mn3 N2 C29 74.9(3) . .
O8 Mn3 N2 C29 -108.9(3) . .
F1 Mn5 N3 C9 166.2(2) . .
F2 Mn5 N3 C9 -94.4(3) 2_575 .
F2 Mn5 N3 C9 45.6(3) . .
O14 Mn5 N3 C9 -18.6(2) . .
O15 Mn5 N3 C9 -111.2(2) . .
O5 Mn5 N3 C9 96.4(2) . .
F1 Mn5 N3 C11 -72.6(2) . .
F2 Mn5 N3 C11 26.9(4) 2_575 .
F2 Mn5 N3 C11 166.8(2) . .
O14 Mn5 N3 C11 102.6(3) . .
O15 Mn5 N3 C11 10.1(2) . .
O5 Mn5 N3 C11 -142.4(3) . .
F1 Mn5 N3 C8 46.2(2) . .
F2 Mn5 N3 C8 145.6(2) 2_575 .
F2 Mn5 N3 C8 -74.5(3) . .
O14 Mn5 N3 C8 -138.6(2) . .
O15 Mn5 N3 C8 128.8(2) . .
O5 Mn5 N3 C8 -23.6(2) . .
F5 Mn6 N4 C74 -70.9(4) 2_656 .
F7 Mn6 N4 C74 143.6(3) . .
O17 Mn6 N4 C74 153.4(4) . .
O16 Mn6 N4 C74 -12.8(4) . .
O18 Mn6 N4 C74 68.2(4) . .
O30 Mn6 N4 C74 -114.6(4) 2_656 .
Mn9 Mn6 N4 C74 -100.1(4) 2_656 .
F5 Mn6 N4 C72 170.6(2) 2_656 .
F7 Mn6 N4 C72 25.1(3) . .
O17 Mn6 N4 C72 34.9(2) . .
O16 Mn6 N4 C72 -131.4(3) . .
O18 Mn6 N4 C72 -50.4(2) . .
O30 Mn6 N4 C72 126.8(2) 2_656 .
Mn9 Mn6 N4 C72 141.3(2) 2_656 .
F5 Mn6 N4 C73 51.8(3) 2_656 .
F7 Mn6 N4 C73 -93.7(3) . .
O17 Mn6 N4 C73 -83.9(3) . .
O16 Mn6 N4 C73 109.8(3) . .
O18 Mn6 N4 C73 -169.2(3) . .
O30 Mn6 N4 C73 8.0(2) 2_656 .
Mn9 Mn6 N4 C73 22.5(3) 2_656 .
O24 Mn8 N5 C94 -90.8(4) . .
O20 Mn8 N5 C94 149.4(4) . .
F6 Mn8 N5 C94 173.9(4) . .
O22 Mn8 N5 C94 74.2(4) . .
O25 Mn8 N5 C94 -57.8(4) . .
O23 Mn8 N5 C94 1.5(4) . .
O24 Mn8 N5 C90 146.5(3) . .
O20 Mn8 N5 C90 26.8(2) . .
F6 Mn8 N5 C90 51.3(3) . .
O22 Mn8 N5 C90 -48.4(3) . .
O25 Mn8 N5 C90 179.6(2) . .
O23 Mn8 N5 C90 -121.2(3) . .
O24 Mn8 N5 C91 29.4(2) . .
O20 Mn8 N5 C91 -90.3(3) . .
F6 Mn8 N5 C91 -65.8(3) . .
O22 Mn8 N5 C91 -165.6(2) . .
O25 Mn8 N5 C91 62.5(3) . .
O23 Mn8 N5 C91 121.7(3) . .
O24 Mn8 N5 C94' -93.1(6) . .
O20 Mn8 N5 C94' 147.1(6) . .
F6 Mn8 N5 C94' 171.6(6) . .
O22 Mn8 N5 C94' 71.9(6) . .
O25 Mn8 N5 C94' -60.1(6) . .
O23 Mn8 N5 C94' -0.8(6) . .
F6 Mn10 N6 C97 -164.7(2) . .
F8 Mn10 N6 C97 -45.4(3) 2_656 .
F8 Mn10 N6 C97 93.7(3) . .
O26 Mn10 N6 C97 20.1(2) . .
O27 Mn10 N6 C97 112.6(2) . .
O25 Mn10 N6 C97 -96.2(2) . .
F6 Mn10 N6 C95 -44.2(2) . .
F8 Mn10 N6 C95 75.1(2) 2_656 .
F8 Mn10 N6 C95 -145.8(2) . .
O26 Mn10 N6 C95 140.6(2) . .
O27 Mn10 N6 C95 -126.9(2) . .
O25 Mn10 N6 C95 24.3(2) . .
F6 Mn10 N6 C99 74.7(2) . .
F8 Mn10 N6 C99 -166.0(2) 2_656 .
F8 Mn10 N6 C99 -26.9(3) . .
O26 Mn10 N6 C99 -100.5(2) . .
O27 Mn10 N6 C99 -8.0(2) . .
O25 Mn10 N6 C99 143.2(2) . .
Mn2 O1 C1 C2 172.2(2) . .
Mn1 O1 C1 C2 17.9(4) . .
C5 N1 C2 C1 165.7(3) . .
C4 N1 C2 C1 -69.6(4) . .
Mn1 N1 C2 C1 50.0(4) . .
O1 C1 C2 N1 -46.5(4) . .
Mn1 O2 C3 C4 52.8(4) . .
C2 N1 C4 C3 143.1(4) . .
C5 N1 C4 C3 -91.7(4) . .
Mn1 N1 C4 C3 27.2(4) . .
O2 C3 C4 N1 -54.8(5) . .
C2 N1 C5 C6 -69.0(5) . .
C4 N1 C5 C6 165.5(4) . .
Mn1 N1 C5 C6 44.8(4) . .
Mn4 O4 C6 C5 -161.9(3) 2_575 .
Mn1 O4 C6 C5 20.1(5) . .
N1 C5 C6 O4 -43.2(5) . .
Mn2 O5 C7 C8 150.1(2) . .
Mn1 O5 C7 C8 -84.8(3) . .
Mn5 O5 C7 C8 29.5(4) . .
C9 N3 C8 C7 -66.2(4) . .
C11 N3 C8 C7 168.0(3) . .
Mn5 N3 C8 C7 49.0(3) . .
O5 C7 C8 N3 -53.8(4) . .
C11 N3 C9 C10 -76.1(4) . .
C8 N3 C9 C10 159.8(3) . .
Mn5 N3 C9 C10 43.5(4) . .
Mn5 O14 C10 C9 36.6(4) . .
N3 C9 C10 O14 -55.2(4) . .
C9 N3 C11 C12 136.8(3) . .
C8 N3 C11 C12 -97.3(4) . .
Mn5 N3 C11 C12 19.9(4) . .
Mn5 O15 C12 C11 64.6(3) . .
N3 C11 C12 O15 -56.0(4) . .
Mn2 O6 C13 O7 7.4(8) . .
Mn2 O6 C13 C14 -171.9(3) . .
O7 C13 C14 C15 112.3(5) . .
O6 C13 C14 C15 -68.4(6) . .
O7 C13 C14 C19 -69.6(6) . .
O6 C13 C14 C19 109.7(5) . .
C19 C14 C15 C16 -1.0(7) . .
C13 C14 C15 C16 177.1(4) . .
C14 C15 C16 C17 0.1(8) . .
C15 C16 C17 C18 0.1(8) . .
C16 C17 C18 C19 0.8(8) . .
C17 C18 C19 C14 -1.6(7) . .
C17 C18 C19 C20 -178.7(4) . .
C15 C14 C19 C18 1.7(7) . .
C13 C14 C19 C18 -176.4(4) . .
C15 C14 C19 C20 178.7(4) . .
C13 C14 C19 C20 0.7(6) . .
C18 C19 C20 C25 -96.5(7) . .
C14 C19 C20 C25 86.6(7) . .
C18 C19 C20 C21 85.8(6) . .
C14 C19 C20 C21 -91.1(6) . .
C25 C20 C21 C22 0.5(9) . .
C19 C20 C21 C22 178.4(5) . .
C20 C21 C22 C23 0.6(11) . .
C21 C22 C23 C24 -0.3(11) . .
C22 C23 C24 C25 -0.9(11) . .
C21 C20 C25 C24 -1.9(10) . .
C19 C20 C25 C24 -179.7(6) . .
C23 C24 C25 C20 2.1(12) . .
Mn2 O8 C26 C27 -166.8(2) . .
Mn3 O8 C26 C27 -46.5(3) . .
C30 N2 C27 C26 -152.4(3) . .
C29 N2 C27 C26 80.1(4) . .
Mn3 N2 C27 C26 -40.2(3) . .
O8 C26 C27 N2 58.5(4) . .
Mn3 O9 C28 C29 -54.8(4) . .
C30 N2 C29 C28 91.6(4) . .
C27 N2 C29 C28 -141.6(3) . .
Mn3 N2 C29 C28 -21.9(4) . .
O9 C28 C29 N2 51.1(4) . .
C27 N2 C30 C31 65.3(4) . .
C29 N2 C30 C31 -168.8(3) . .
Mn3 N2 C30 C31 -50.8(4) . .
Mn4 O11 C31 C30 133.9(3) . .
Mn3 O11 C31 C30 0.8(4) . .
N2 C30 C31 O11 36.8(5) . .
Mn4 O13 C32 O3 -2.9(6) . 2_575
Mn4 O13 C32 C33 -179.5(3) . .
O3 C32 C33 C34 -112.8(5) 2_575 .
O13 C32 C33 C34 64.1(5) . .
O3 C32 C33 C38 63.5(6) 2_575 .
O13 C32 C33 C38 -119.6(5) . .
C38 C33 C34 C35 0.8(8) . .
C32 C33 C34 C35 177.1(5) . .
C33 C34 C35 C36 -0.2(9) . .
C34 C35 C36 C37 -0.8(9) . .
C35 C36 C37 C38 1.1(9) . .
C36 C37 C38 C33 -0.5(8) . .
C36 C37 C38 C39 174.9(5) . .
C34 C33 C38 C37 -0.5(7) . .
C32 C33 C38 C37 -176.7(4) . .
C34 C33 C38 C39 -175.8(5) . .
C32 C33 C38 C39 8.0(7) . .
C37 C38 C39 C40 -126.1(5) . .
C33 C38 C39 C40 49.2(7) . .
C37 C38 C39 C44 51.4(7) . .
C33 C38 C39 C44 -133.4(5) . .
C44 C39 C40 C41 1.1(8) . .
C38 C39 C40 C41 178.6(5) . .
C39 C40 C41 C42 0.2(8) . .
C40 C41 C42 C43 -1.0(9) . .
C41 C42 C43 C44 0.4(10) . .
C40 C39 C44 C43 -1.6(8) . .
C38 C39 C44 C43 -179.2(5) . .
C42 C43 C44 C39 0.9(10) . .
Mn3 O10 C45 O12 6.3(6) . .
Mn3 O10 C45 C46 -170.7(3) . .
Mn4 O12 C45 O10 -2.7(6) . .
Mn4 O12 C45 C46 174.4(3) . .
O10 C45 C46 C51 -122.5(5) . .
O12 C45 C46 C51 60.1(6) . .
O10 C45 C46 C47 62.7(5) . .
O12 C45 C46 C47 -114.7(4) . .
C51 C46 C47 C48 -2.1(7) . .
C45 C46 C47 C48 172.9(4) . .
C46 C47 C48 C49 0.2(8) . .
C47 C48 C49 C50 1.5(9) . .
C48 C49 C50 C51 -1.3(9) . .
C47 C46 C51 C50 2.3(7) . .
C45 C46 C51 C50 -172.3(4) . .
C47 C46 C51 C52 -174.7(5) . .
C45 C46 C51 C52 10.7(7) . .
C49 C50 C51 C46 -0.6(8) . .
C49 C50 C51 C52 176.5(5) . .
C46 C51 C52 C57 47.3(7) . .
C50 C51 C52 C57 -129.7(5) . .
C46 C51 C52 C53 -134.9(6) . .
C50 C51 C52 C53 48.2(8) . .
C57 C52 C53 C54 0.2(11) . .
C51 C52 C53 C54 -177.7(7) . .
C52 C53 C54 C55 0.7(14) . .
C53 C54 C55 C56 -1.0(14) . .
C54 C55 C56 C57 0.3(10) . .
C53 C52 C57 C56 -0.8(8) . .
C51 C52 C57 C56 177.1(5) . .
C55 C56 C57 C52 0.6(8) . .
Mn6 O18 C58 O19 9.7(6) . .
Mn6 O18 C58 C59 -166.6(3) . .
Mn7 O19 C58 O18 -7.4(6) . .
Mn7 O19 C58 C59 168.9(3) . .
O18 C58 C59 C60 58.3(5) . .
O19 C58 C59 C60 -118.4(4) . .
O18 C58 C59 C64 -127.5(4) . .
O19 C58 C59 C64 55.7(5) . .
C64 C59 C60 C61 -2.5(7) . .
C58 C59 C60 C61 171.9(4) . .
C59 C60 C61 C62 0.7(7) . .
C60 C61 C62 C63 0.1(8) . .
C61 C62 C63 C64 0.8(9) . .
C62 C63 C64 C59 -2.5(8) . .
C62 C63 C64 C65 174.8(5) . .
C60 C59 C64 C63 3.2(6) . .
C58 C59 C64 C63 -170.8(4) . .
C60 C59 C64 C65 -173.9(4) . .
C58 C59 C64 C65 12.0(6) . .
C63 C64 C65 C70 -131.4(5) . .
C59 C64 C65 C70 45.6(6) . .
C63 C64 C65 C66 43.7(6) . .
C59 C64 C65 C66 -139.3(5) . .
C70 C65 C66 C67 1.1(7) . .
C64 C65 C66 C67 -174.1(4) . .
C65 C66 C67 C68 -1.1(8) . .
C66 C67 C68 C69 0.6(8) . .
C67 C68 C69 C70 -0.1(8) . .
C68 C69 C70 C65 0.2(8) . .
C66 C65 C70 C69 -0.7(7) . .
C64 C65 C70 C69 174.6(4) . .
Mn7 O17 C71 C72 130.8(3) . .
Mn6 O17 C71 C72 -3.5(4) . .
C74 N4 C72 C71 -165.4(4) . .
C73 N4 C72 C71 67.6(4) . .
Mn6 N4 C72 C71 -49.3(4) . .
O17 C71 C72 N4 37.6(5) . .
C74 N4 C73 C115 83.3(4) . 2_656
C72 N4 C73 C115 -150.5(3) . 2_656
Mn6 N4 C73 C115 -36.3(4) . 2_656
C72 N4 C74 C75' 139.1(8) . .
C73 N4 C74 C75' -94.8(9) . .
Mn6 N4 C74 C75' 25.3(10) . .
C72 N4 C74 C75 100.7(6) . .
C73 N4 C74 C75 -133.1(6) . .
Mn6 N4 C74 C75 -13.0(7) . .
C75' C74 C75 O16 -65.0(9) . .
N4 C74 C75 O16 47.4(8) . .
C75' O16 C75 C74 62.4(9) . .
Mn6 O16 C75 C74 -56.6(6) . .
Mn8 O22 C76 O21 30.7(6) . .
Mn8 O22 C76 C77 -144.2(3) . .
Mn7 O21 C76 O22 -22.4(6) . .
Mn7 O21 C76 C77 152.6(3) . .
O22 C76 C77 C82 -82.4(6) . .
O21 C76 C77 C82 102.1(5) . .
O22 C76 C77 C78 93.4(5) . .
O21 C76 C77 C78 -82.1(5) . .
C82 C77 C78 C79 1.8(7) . .
C76 C77 C78 C79 -174.2(4) . .
C77 C78 C79 C80 1.3(8) . .
C78 C79 C80 C81 -1.2(9) . .
C79 C80 C81 C82 -1.8(10) . .
C78 C77 C82 C81 -4.6(8) . .
C76 C77 C82 C81 171.2(5) . .
C78 C77 C82 C13D -177.6(5) . .
C76 C77 C82 C13D -1.9(8) . .
C78 C77 C82 C13' 139.9(6) . .
C76 C77 C82 C13' -44.4(8) . .
C80 C81 C82 C77 4.7(10) . .
C80 C81 C82 C13D 177.8(6) . .
C80 C81 C82 C13' -141.9(7) . .
Mn7 O20 C89 C90 155.9(3) . .
Mn8 O20 C89 C90 -16.0(4) . .
C94 N5 C90 C89 -170.1(4) . .
C91 N5 C90 C89 66.8(4) . .
C94' N5 C90 C89 -159.3(4) . .
Mn8 N5 C90 C89 -45.1(4) . .
O20 C89 C90 N5 41.2(5) . .
C94 N5 C91 C92 73.1(5) . .
C90 N5 C91 C92 -163.8(3) . .
C94' N5 C91 C92 64.0(7) . .
Mn8 N5 C91 C92 -49.7(3) . .
Mn9 O24 C92 C91 -171.3(3) . .
Mn8 O24 C92 C91 -18.1(4) . .
N5 C91 C92 O24 47.0(4) . .
Mn8 O23 C93 C94' -55.6(7) . .
Mn8 O23 C93 C94 -50.5(4) . .
C90 N5 C94 C93 94.7(5) . .
C91 N5 C94 C93 -141.9(4) . .
C94' N5 C94 C93 -13(4) . .
Mn8 N5 C94 C93 -25.9(6) . .
C94' C93 C94 N5 139(13) . .
O23 C93 C94 N5 51.2(6) . .
C97 N6 C95 C96 66.1(4) . .
C99 N6 C95 C96 -168.6(3) . .
Mn10 N6 C95 C96 -49.7(3) . .
Mn9 O25 C96 C95 -148.5(2) . .
Mn8 O25 C96 C95 85.8(3) . .
Mn10 O25 C96 C95 -28.8(3) . .
N6 C95 C96 O25 53.7(4) . .
C95 N6 C97 C98 -161.2(3) . .
C99 N6 C97 C98 74.8(4) . .
Mn10 N6 C97 C98 -44.2(3) . .
Mn10 O26 C98 C97 -33.3(4) . .
N6 C97 C98 O26 53.5(4) . .
C97 N6 C99 C100 -139.5(3) . .
C95 N6 C99 C100 94.8(4) . .
Mn10 N6 C99 C100 -22.8(3) . .
Mn10 O27 C100 C99 -64.7(3) . .
N6 C99 C100 O27 58.5(4) . .
Mn9 O28 C101 O29 17.9(12) . .
Mn9 O28 C101 C1D 176.0(3) . .
Mn9 O28 C101 C1' -131.4(5) . .
Mn9 O30 C115 C73 166.1(3) . 2_656
Mn6 O30 C115 C73 47.8(4) 2_656 2_656
O28 C101 C1' C2' 92.9(8) . .
O29 C101 C1' C2' -59.4(9) . .
C1D C101 C1' C2' -167.0(9) . .
O28 C101 C1' C6' -90.5(7) . .
O29 C101 C1' C6' 117.2(7) . .
C1D C101 C1' C6' 9.6(5) . .
C6' C1' C2' C3' 0.0 . .
C101 C1' C2' C3' 176.3(8) . .
C1' C2' C3' C4' 0.0 . .
C2' C3' C4' C5' 0.0 . .
C3' C4' C5' C6' 0.0 . .
C4' C5' C6' C1' 0.0 . .
C4' C5' C6' C7' 178.5(9) . .
C2' C1' C6' C5' 0.0 . .
C101 C1' C6' C5' -177.0(7) . .
C2' C1' C6' C7' -178.4(10) . .
C101 C1' C6' C7' 4.7(9) . .
C5' C6' C7' C8' -38.0(9) . .
C1' C6' C7' C8' 140.4(7) . .
C5' C6' C7' C12' 147.2(6) . .
C1' C6' C7' C12' -34.3(12) . .
C12' C7' C8' C9' 0.0 . .
C6' C7' C8' C9' -174.8(10) . .
C7' C8' C9' C10' 0.0 . .
C8' C9' C10' C11' 0.0 . .
C9' C10' C11' C12' 0.0 . .
C10' C11' C12' C7' 0.0 . .
C8' C7' C12' C11' 0.0 . .
C6' C7' C12' C11' 174.7(10) . .
C77 C82 C13' C14' 78.1(9) . .
C81 C82 C13' C14' -136.4(7) . .
C13D C82 C13' C14' -25.1(6) . .
C77 C82 C13' C18' -122.1(4) . .
C81 C82 C13' C18' 23.4(7) . .
C13D C82 C13' C18' 134.7(7) . .
C18' C13' C14' C15' 0.0 . .
C82 C13' C14' C15' 162.1(6) . .
C13' C14' C15' C16' 0.0 . .
C14' C15' C16' C17' 0.0 . .
C15' C16' C17' C18' 0.0 . .
C16' C17' C18' C13' 0.0 . .
C14' C13' C18' C17' 0.0 . .
C82 C13' C18' C17' -157.7(8) . .
C75 C74 C75' O16 62.7(9) . .
N4 C74 C75' O16 -24.0(13) . .
C75 O16 C75' C74 -64.3(10) . .
Mn6 O16 C75' C74 9.3(11) . .
O23 C93 C94' N5 57.2(13) . .
C94 C93 C94' N5 -37(12) . .
C94 N5 C94' C93 162(6) . .
C90 N5 C94' C93 86.4(13) . .
C91 N5 C94' C93 -142.5(10) . .
Mn8 N5 C94' C93 -29.4(13) . .
O28 C101 C1D C2D 96.8(6) . .
O29 C101 C1D C2D -103.9(7) . .
C1' C101 C1D C2D -6.5(5) . .
O28 C101 C1D C6D -79.0(6) . .
O29 C101 C1D C6D 80.3(8) . .
C1' C101 C1D C6D 177.7(7) . .
C6D C1D C2D C3D 0.0 . .
C101 C1D C2D C3D -176.3(4) . .
C1D C2D C3D C4D 0.0 . .
C2D C3D C4D C5D 0.0 . .
C3D C4D C5D C6D 0.0 . .
C4D C5D C6D C1D 0.0 . .
C4D C5D C6D C7D 179.3(4) . .
C2D C1D C6D C5D 0.0 . .
C101 C1D C6D C5D 175.4(5) . .
C2D C1D C6D C7D -179.3(4) . .
C101 C1D C6D C7D -3.9(5) . .
C5D C6D C7D C8D 108.3(3) . .
C1D C6D C7D C8D -72.5(4) . .
C5D C6D C7D C12D -71.7(4) . .
C1D C6D C7D C12D 107.6(4) . .
C12D C7D C8D C9D 0.0 . .
C6D C7D C8D C9D -179.9(4) . .
C7D C8D C9D C10D 0.0 . .
C8D C9D C10D C11D 0.0 . .
C9D C10D C11D C12D 0.0 . .
C10D C11D C12D C7D 0.0 . .
C8D C7D C12D C11D 0.0 . .
C6D C7D C12D C11D 179.9(4) . .
C77 C82 C13D C14D -51.2(6) . .
C81 C82 C13D C14D 136.1(5) . .
C13' C82 C13D C14D 48.1(7) . .
C77 C82 C13D C18D 133.7(5) . .
C81 C82 C13D C18D -39.0(7) . .
C13' C82 C13D C18D -127.0(7) . .
C18D C13D C14D C15D 0.0 . .
C82 C13D C14D C15D -175.2(4) . .
C13D C14D C15D C16D 0.0 . .
C14D C15D C16D C17D 0.0 . .
C15D C16D C17D C18D 0.0 . .
C16D C17D C18D C13D 0.0 . .
C14D C13D C18D C17D 0.0 . .
C82 C13D C18D C17D 175.0(4) . .
